data_2238791
loop_
_publ_author_name
'Zhang, Shuzhuo'
'Wang, Jing'
'Xu, Yun'

_publ_section_title
;
 Ethylenediammonium sodium
 tetrakis[bis(ethylenediamine-\k^2^<i>N</i>,<i>N</i>')(oxalato-\k^2^<i>O</i>^1^,<i>O</i>^2^)cobalt(III)]
 [pentahydrogen di(phosphatooctadecatungstate)] tetradecahydrate
;
_journal_issue 11
_journal_name_full 'Acta Crystallographica Section E'
_journal_page_first m605
_journal_page_last m606
_journal_paper_doi 10.1107/S160053681302583X
_journal_volume 69
_journal_year 2013
_chemical_formula_iupac 'Na (C2 H10 N2) [Co (C2 O4) (C2 H8 N2)2]4, [H5 (P2 W18 O62)2], 14H2 O'
_chemical_formula_moiety 'Na +, C2 H10 N2 2+, 4(C6 H16 Co N4 O4 +), H5 O124 P4 W36 7-, 14(H2 O)'
_chemical_formula_sum 'C26 H102 Co4 N18 Na O154 P4 W36'
_chemical_formula_weight 10132.09
_chemical_name_systematic
;Ethylenediammonium sodium
tetrakis[bis(ethylenediamine-\k^2^<i>N</i>,<i>N</i>')(oxalato-\k^2^<i>O</i>^1^,<i>O</i>^2^)cobalt(III)] [pentahydrogen
di(phosphatooctadecatungsten)] tetradecahydrate
;
_space_group_IT_number 2
_symmetry_cell_setting triclinic
_symmetry_space_group_name_Hall '-P 1'
_symmetry_space_group_name_H-M 'P -1'
_atom_sites_solution_hydrogens geom
_atom_sites_solution_primary direct
_atom_sites_solution_secondary difmap
_audit_creation_method SHELXL-97
_cell_angle_alpha 83.693(2)
_cell_angle_beta 84.586(2)
_cell_angle_gamma 87.992(2)
_cell_formula_units_Z 1
_cell_length_a 14.5999(4)
_cell_length_b 16.5714(4)
_cell_length_c 18.0165(4)
_cell_measurement_reflns_used 12336
_cell_measurement_temperature 293(2)
_cell_measurement_theta_max 26.50
_cell_measurement_theta_min 2.7814
_cell_volume 4311.88(19)
_computing_cell_refinement
;
CrysAlis CCD (Oxford Diffraction, 2009)
;
_computing_data_collection
;
CrysAlis CCD (Oxford Diffraction, 2009)
;
_computing_data_reduction
;
CrysAlis RED (Oxford Diffraction, 2009)
;
_computing_molecular_graphics 'SHELXTL (Sheldrick, 2008) and DIAMOND (Brandenburg, 2006)'
_computing_publication_material 'SHELXTL (Sheldrick, 2008)'
_computing_structure_refinement 'SHELXL97 (Sheldrick, 2008)'
_computing_structure_solution 'SHELXS97 (Sheldrick, 2008)'
_diffrn_ambient_temperature 293(2)
_diffrn_measured_fraction_theta_full 0.998
_diffrn_measured_fraction_theta_max 0.998
_diffrn_measurement_device_type 'multiwire proportional'
_diffrn_measurement_method 'phi and omega scans'
_diffrn_radiation_monochromator graphite
_diffrn_radiation_source 'fine-focus sealed tube'
_diffrn_radiation_type MoK\a
_diffrn_radiation_wavelength 0.71073
_diffrn_reflns_av_R_equivalents 0.0567
_diffrn_reflns_av_sigmaI/netI 0.0766
_diffrn_reflns_limit_h_max 16
_diffrn_reflns_limit_h_min -18
_diffrn_reflns_limit_k_max 20
_diffrn_reflns_limit_k_min -20
_diffrn_reflns_limit_l_max 16
_diffrn_reflns_limit_l_min -22
_diffrn_reflns_number 49498
_diffrn_reflns_theta_full 26.50
_diffrn_reflns_theta_max 26.50
_diffrn_reflns_theta_min 2.79
_diffrn_standards_decay_% 0
_diffrn_standards_interval_count 0
_diffrn_standards_number 0
_exptl_absorpt_coefficient_mu 24.424
_exptl_absorpt_correction_T_max 0.3748
_exptl_absorpt_correction_T_min 0.1576
_exptl_absorpt_correction_type multi-scan
_exptl_absorpt_process_details '(CrysAlis RED; Oxford Diffraction, 2009)'
_exptl_crystal_colour pink
_exptl_crystal_density_diffrn 3.904
_exptl_crystal_density_method 'not measured'
_exptl_crystal_description block
_exptl_crystal_F_000 4464
_exptl_crystal_size_max 0.12
_exptl_crystal_size_mid 0.06
_exptl_crystal_size_min 0.05
_platon_squeeze_details
;
?
;
_refine_diff_density_max 2.010
_refine_diff_density_min -1.983
_refine_ls_extinction_method none
_refine_ls_goodness_of_fit_ref 0.955
_refine_ls_hydrogen_treatment constr
_refine_ls_matrix_type full
_refine_ls_number_parameters 1096
_refine_ls_number_reflns 17862
_refine_ls_number_restraints 12
_refine_ls_restrained_S_all 0.955
_refine_ls_R_factor_all 0.0689
_refine_ls_R_factor_gt 0.0403
_refine_ls_shift/su_max 0.001
_refine_ls_shift/su_mean 0.000
_refine_ls_structure_factor_coef Fsqd
_refine_ls_weighting_details 'calc w=1/[\s^2^(Fo^2^)+(0.0182P)^2^] where P=(Fo^2^+2Fc^2^)/3'
_refine_ls_weighting_scheme calc
_refine_ls_wR_factor_gt 0.0669
_refine_ls_wR_factor_ref 0.0747
_reflns_number_gt 12523
_reflns_number_total 17862
_reflns_threshold_expression I>2sigma(I)
_cod_data_source_file su2626.cif
_cod_data_source_block 1
_cod_original_cell_volume 4311.88(18)
_cod_database_code 2238791

loop_
_symmetry_equiv_pos_as_xyz
'x, y, z'
'-x, -y, -z'

loop_
_atom_site_aniso_label
_atom_site_aniso_U_11
_atom_site_aniso_U_22
_atom_site_aniso_U_33
_atom_site_aniso_U_12
_atom_site_aniso_U_13
_atom_site_aniso_U_23
W1 0.0157(2) 0.0251(3) 0.0166(3) -0.0004(2) -0.0040(2) -0.0054(2)
W2 0.0187(2) 0.0238(3) 0.0179(3) 0.0017(2) -0.0061(2) -0.0003(2)
W3 0.0195(2) 0.0257(3) 0.0152(3) -0.0048(2) -0.0014(2) -0.0007(2)
W4 0.0179(2) 0.0180(3) 0.0206(3) 0.0005(2) -0.0041(2) -0.0030(2)
W5 0.0133(2) 0.0288(3) 0.0182(3) 0.0017(2) -0.0066(2) -0.0074(2)
W6 0.0148(2) 0.0254(3) 0.0188(3) 0.0014(2) -0.0010(2) -0.0072(2)
W7 0.0135(2) 0.0253(3) 0.0223(3) 0.0003(2) -0.0071(2) 0.0000(2)
W8 0.0151(2) 0.0274(3) 0.0172(3) 0.0002(2) -0.0018(2) -0.0087(2)
W9 0.0120(2) 0.0280(3) 0.0180(3) -0.0008(2) -0.0015(2) -0.0032(2)
W10 0.0153(2) 0.0233(3) 0.0171(3) 0.0016(2) -0.0034(2) -0.0074(2)
W11 0.0176(2) 0.0198(3) 0.0237(3) 0.0031(2) -0.0043(2) -0.0046(2)
W12 0.0178(2) 0.0188(3) 0.0256(3) 0.0016(2) -0.0063(2) -0.0040(2)
W13 0.0108(2) 0.0297(3) 0.0216(3) 0.0021(2) -0.0026(2) -0.0094(2)
W14 0.0179(2) 0.0241(3) 0.0162(3) 0.0009(2) -0.0023(2) 0.0007(2)
W15 0.0185(2) 0.0189(3) 0.0214(3) -0.0008(2) -0.0041(2) -0.0042(2)
W16 0.0200(2) 0.0256(3) 0.0167(3) -0.0019(2) -0.0043(2) 0.0009(2)
W17 0.0141(2) 0.0283(3) 0.0237(3) -0.0042(2) -0.0032(2) -0.0032(2)
W18 0.0132(2) 0.0249(3) 0.0224(3) -0.0013(2) -0.0053(2) -0.0059(2)
P1 0.0077(13) 0.0150(15) 0.0080(15) 0.0001(11) -0.0015(11) -0.0034(12)
P2 0.0055(12) 0.0163(16) 0.0083(15) -0.0005(11) -0.0023(10) -0.0008(12)
O1 0.013(4) 0.020(5) 0.027(5) -0.002(3) -0.004(3) 0.001(4)
O2 0.012(4) 0.033(5) 0.018(5) -0.004(3) -0.006(3) -0.006(4)
O3 0.014(4) 0.034(5) 0.021(5) 0.001(3) -0.005(3) -0.009(4)
O4 0.021(4) 0.024(5) 0.025(5) -0.006(3) -0.003(3) -0.011(4)
O5 0.009(4) 0.039(5) 0.019(5) 0.001(3) 0.000(3) -0.006(4)
O6 0.015(4) 0.025(5) 0.017(5) -0.009(3) -0.003(3) 0.003(4)
O7 0.024(4) 0.030(5) 0.020(5) -0.007(4) -0.001(4) -0.005(4)
O8 0.027(5) 0.048(6) 0.022(5) -0.001(4) 0.002(4) -0.016(4)
O9 0.035(5) 0.037(6) 0.026(5) -0.010(4) -0.012(4) 0.001(4)
O10 0.026(4) 0.039(5) 0.021(5) 0.001(4) -0.005(4) -0.017(4)
O11 0.019(4) 0.021(5) 0.019(5) 0.002(3) 0.001(3) -0.011(4)
O12 0.031(5) 0.042(6) 0.031(6) -0.008(4) -0.004(4) 0.004(4)
O13 0.019(4) 0.022(5) 0.021(5) -0.001(3) -0.007(3) 0.000(4)
O14 0.015(4) 0.027(5) 0.018(5) 0.005(3) 0.000(3) -0.002(4)
O15 0.032(4) 0.021(5) 0.022(5) -0.008(4) -0.013(4) -0.001(4)
O16 0.015(4) 0.040(5) 0.026(5) -0.003(4) 0.000(4) -0.007(4)
O17 0.015(4) 0.026(5) 0.019(5) 0.000(3) -0.005(3) 0.009(4)
O18 0.016(4) 0.027(5) 0.024(5) -0.003(3) -0.005(3) -0.003(4)
O19 0.029(5) 0.030(5) 0.025(5) -0.001(4) -0.001(4) 0.004(4)
O20 0.013(4) 0.033(5) 0.019(5) -0.004(3) 0.000(3) -0.001(4)
O21 0.015(4) 0.024(5) 0.017(5) 0.003(3) -0.003(3) -0.007(3)
O22 0.019(4) 0.018(4) 0.019(5) 0.006(3) -0.001(3) -0.002(3)
O23 0.013(4) 0.029(5) 0.017(5) -0.002(3) -0.001(3) -0.006(4)
O24 0.016(4) 0.020(5) 0.027(5) 0.000(3) -0.004(3) -0.004(4)
O25 0.016(4) 0.032(5) 0.025(5) 0.002(3) -0.008(3) -0.004(4)
O26 0.009(4) 0.024(5) 0.025(5) 0.001(3) -0.007(3) 0.000(4)
O27 0.013(4) 0.028(5) 0.012(4) -0.003(3) -0.008(3) -0.007(3)
O28 0.009(4) 0.023(5) 0.023(5) 0.001(3) 0.000(3) -0.002(4)
O29 0.018(4) 0.024(5) 0.014(4) 0.001(3) 0.002(3) -0.009(3)
O30 0.012(4) 0.021(5) 0.034(5) 0.007(3) -0.003(3) -0.013(4)
O31 0.016(4) 0.024(5) 0.021(5) -0.003(3) 0.000(3) -0.011(4)
O32 0.032(5) 0.027(5) 0.032(6) 0.007(4) -0.003(4) -0.006(4)
O33 0.016(4) 0.021(5) 0.031(5) 0.005(3) -0.008(3) -0.008(4)
O34 0.007(4) 0.023(5) 0.024(5) 0.001(3) -0.004(3) 0.005(4)
O35 0.015(4) 0.028(5) 0.020(5) -0.006(3) -0.004(3) 0.003(4)
O36 0.013(4) 0.024(5) 0.015(4) 0.000(3) -0.003(3) 0.003(4)
O37 0.021(4) 0.021(5) 0.014(4) -0.002(3) -0.006(3) 0.002(3)
O38 0.022(4) 0.014(4) 0.044(6) -0.004(3) -0.004(4) -0.004(4)
O39 0.010(4) 0.023(4) 0.013(4) 0.004(3) -0.007(3) -0.007(3)
O40 0.011(3) 0.025(3) 0.011(3) 0.003(3) -0.008(3) -0.001(3)
O41 0.016(4) 0.029(5) 0.023(5) 0.001(3) -0.007(3) -0.009(4)
O42 0.023(4) 0.035(5) 0.032(6) -0.014(4) -0.007(4) 0.001(4)
O43 0.014(4) 0.044(6) 0.020(5) 0.004(4) 0.002(3) -0.003(4)
O44 0.015(4) 0.023(5) 0.025(5) 0.004(3) -0.008(3) -0.003(4)
O45 0.020(4) 0.020(5) 0.026(5) 0.000(3) -0.008(3) -0.011(4)
O46 0.010(4) 0.035(5) 0.020(5) 0.001(3) -0.006(3) -0.006(4)
O47 0.028(4) 0.020(5) 0.021(5) 0.004(3) -0.003(4) 0.001(4)
O48 0.022(4) 0.028(5) 0.024(5) -0.001(4) -0.010(4) 0.004(4)
O49 0.021(4) 0.029(5) 0.027(5) -0.005(4) -0.002(4) -0.006(4)
O50 0.014(4) 0.033(5) 0.011(4) -0.003(3) -0.002(3) -0.004(4)
O51 0.024(4) 0.041(6) 0.024(5) 0.000(4) 0.003(4) -0.007(4)
O52 0.034(5) 0.029(5) 0.033(6) -0.003(4) -0.009(4) 0.003(4)
O53 0.023(4) 0.033(5) 0.029(5) 0.003(4) -0.004(4) -0.009(4)
O54 0.024(4) 0.036(5) 0.029(5) 0.001(4) -0.002(4) -0.010(4)
O55 0.012(4) 0.028(5) 0.036(6) 0.000(3) -0.010(4) -0.002(4)
O56 0.021(4) 0.045(6) 0.031(6) 0.011(4) -0.009(4) -0.014(4)
O57 0.026(4) 0.028(5) 0.029(5) -0.003(4) -0.015(4) -0.002(4)
O58 0.013(4) 0.025(5) 0.031(5) 0.002(3) -0.004(3) -0.003(4)
O59 0.018(4) 0.021(5) 0.026(5) -0.002(3) -0.002(3) -0.013(4)
O60 0.030(5) 0.018(5) 0.048(6) -0.001(4) -0.007(4) -0.003(4)
O65 0.016(4) 0.017(4) 0.021(5) -0.002(3) -0.005(3) 0.004(4)
O66 0.018(4) 0.034(5) 0.047(6) 0.003(4) -0.013(4) 0.003(5)
Co2 0.0374(10) 0.0298(10) 0.0202(10) 0.0058(8) -0.0065(8) -0.0052(8)
O61 0.036(5) 0.051(6) 0.014(5) 0.018(4) -0.010(4) 0.001(4)
O62 0.038(5) 0.029(5) 0.021(5) 0.001(4) -0.015(4) 0.001(4)
O63 0.027(5) 0.052(7) 0.039(6) 0.001(4) 0.005(4) 0.009(5)
O64 0.034(5) 0.055(7) 0.049(7) 0.008(5) -0.016(5) 0.011(5)
N1 0.047(7) 0.045(8) 0.031(8) 0.018(6) 0.007(6) -0.008(6)
N2 0.033(6) 0.026(6) 0.041(8) 0.004(5) -0.013(5) -0.011(5)
N3 0.039(6) 0.046(8) 0.029(7) 0.007(5) -0.012(5) -0.010(6)
N4 0.057(7) 0.031(7) 0.040(8) 0.011(6) -0.023(6) -0.017(6)
C1 0.028(7) 0.039(8) 0.028(8) 0.003(6) -0.018(6) -0.002(6)
C2 0.039(6) 0.032(6) 0.032(7) 0.003(5) -0.021(6) -0.015(5)
C3 0.046(9) 0.052(10) 0.039(10) -0.003(7) 0.018(8) -0.003(8)
C4 0.067(11) 0.047(11) 0.057(13) 0.010(8) 0.029(9) 0.018(9)
C5 0.072(11) 0.031(8) 0.025(8) 0.017(7) -0.001(7) -0.018(6)
C6 0.073(11) 0.049(10) 0.037(10) 0.005(8) -0.019(8) -0.022(8)
Co1 0.0241(8) 0.0266(10) 0.0196(10) 0.0023(7) -0.0039(7) -0.0031(7)
O100 0.038(5) 0.035(5) 0.015(5) 0.002(4) -0.015(4) -0.001(4)
O101 0.027(4) 0.036(5) 0.020(5) 0.006(4) -0.003(4) 0.001(4)
O102 0.041(5) 0.046(6) 0.038(6) 0.020(5) 0.007(5) 0.004(5)
O103 0.041(5) 0.047(6) 0.029(6) -0.003(5) 0.002(4) 0.000(5)
N7 0.030(6) 0.039(7) 0.025(7) -0.002(5) -0.013(5) -0.001(5)
N8 0.031(6) 0.036(7) 0.027(7) 0.002(5) -0.005(5) -0.004(5)
N9 0.029(6) 0.037(7) 0.028(7) -0.001(5) -0.002(5) -0.002(5)
N10 0.036(6) 0.036(7) 0.025(7) 0.005(5) -0.010(5) -0.008(5)
C9 0.057(9) 0.034(9) 0.035(9) -0.001(7) -0.002(7) 0.002(7)
C10 0.042(8) 0.012(7) 0.028(8) 0.009(5) 0.010(6) -0.006(6)
C11 0.034(8) 0.055(10) 0.033(9) -0.013(7) 0.000(6) -0.015(7)
C12 0.023(6) 0.027(8) 0.036(9) 0.006(5) 0.004(6) 0.011(6)
C13 0.032(7) 0.021(7) 0.030(8) 0.004(6) 0.000(6) -0.012(6)
C14 0.038(8) 0.034(8) 0.013(7) -0.009(6) 0.000(6) -0.006(6)
N5 0.051(7) 0.032(7) 0.032(8) -0.006(5) -0.002(6) -0.001(5)
C7 0.039(8) 0.029(8) 0.050(10) -0.006(6) -0.015(7) 0.002(7)
O1W 0.109(10) 0.134(13) 0.083(11) -0.069(9) -0.058(8) 0.042(10)
O2W 0.093(10) 0.176(17) 0.105(14) -0.003(10) -0.040(9) -0.057(11)
O3W 0.189(16) 0.124(14) 0.080(12) 0.038(12) 0.033(12) -0.008(10)
O4W 0.088(10) 0.148(15) 0.131(15) -0.044(10) 0.053(10) -0.074(11)
O5W 0.085(10) 0.24(2) 0.130(16) -0.062(12) -0.071(10) 0.080(15)
O6W 0.167(19) 0.21(3) 0.55(6) 0.080(18) 0.22(3) 0.16(3)
O7W 0.195(19) 0.19(2) 0.139(19) 0.055(16) -0.043(15) -0.055(15)
Na1 0.020(3) 0.019(3) 0.017(4) -0.003(3) -0.011(3) 0.000(3)

loop_
_atom_site_type_symbol
_atom_site_label
_atom_site_fract_x
_atom_site_fract_y
_atom_site_fract_z
_atom_site_U_iso_or_equiv
_atom_site_thermal_displace_type
_atom_site_calc_flag
_atom_site_refinement_flags
_atom_site_occupancy
W W1 0.33785(3) 0.83307(3) 0.43848(3) 0.0187(2) Uani d . 1.000
W W2 0.15928(3) 0.84213(3) 0.08087(3) 0.0201(2) Uani d . 1.000
W W3 0.11692(3) 0.60561(3) 0.43371(3) 0.0202(2) Uani d . 1.000
W W4 0.36003(3) 0.95497(3) 0.25472(3) 0.0186(2) Uani d . 1.000
W W5 -0.04200(3) 0.70946(3) 0.13226(3) 0.0195(2) Uani d . 1.000
W W6 0.44450(3) 0.64344(3) 0.10820(3) 0.0194(2) Uani d . 1.000
W W7 0.59839(3) 0.65478(3) 0.34232(3) 0.0202(2) Uani d . 1.000
W W8 0.08595(3) 0.80863(3) 0.42223(3) 0.0194(2) Uani d . 1.000
W W9 0.62006(3) 0.76914(3) 0.17495(3) 0.0193(2) Uani d . 1.000
W W10 0.19271(3) 0.61973(3) 0.09293(3) 0.0181(2) Uani d . 1.000
W W11 0.10783(3) 0.93172(3) 0.23866(3) 0.0201(2) Uani d . 1.000
W W12 0.42288(3) 0.53033(3) 0.27617(3) 0.0204(2) Uani d . 1.000
W W13 -0.09345(3) 0.79987(3) 0.29046(3) 0.0202(2) Uani d . 1.000
W W14 0.41071(3) 0.86512(3) 0.09684(3) 0.0196(2) Uani d . 1.000
W W15 0.17009(3) 0.50775(3) 0.26105(3) 0.0193(2) Uani d . 1.000
W W16 0.36946(3) 0.62933(3) 0.44849(3) 0.0208(2) Uani d . 1.000
W W17 -0.06329(3) 0.59624(3) 0.30233(3) 0.0218(2) Uani d . 1.000
W W18 0.56863(3) 0.85973(3) 0.33407(3) 0.0197(2) Uani d . 1.000
P P1 0.13154(17) 0.71896(17) 0.25456(16) 0.0100(8) Uani d . 1.000
P P2 0.39783(16) 0.74358(17) 0.27104(16) 0.0100(8) Uani d . 1.000
O O1 0.4970(4) 0.6503(4) 0.4159(4) 0.020(3) Uani d . 1.000
O O2 0.4671(4) 0.8420(5) 0.4080(4) 0.020(3) Uani d . 1.000
O O3 0.2108(5) 0.8097(5) 0.4439(4) 0.022(3) Uani d . 1.000
O O4 0.2399(5) 0.6271(5) 0.4518(4) 0.023(3) Uani d . 1.000
O O5 -0.0265(4) 0.7945(5) 0.3781(4) 0.022(3) Uani d . 1.000
O O6 0.0050(4) 0.6040(5) 0.3848(4) 0.019(3) Uani d . 1.000
O O7 0.0735(5) 0.7023(5) 0.4753(4) 0.024(3) Uani d . 1.000
O O8 0.0403(5) 0.8657(5) 0.4906(5) 0.032(3) Uani d . 1.000
O O9 0.0915(5) 0.5351(5) 0.5071(5) 0.032(3) Uani d . 1.000
O O10 0.3349(5) 0.8949(5) 0.5087(5) 0.028(3) Uani d . 1.000
O O11 0.3605(5) 0.7301(4) 0.4930(4) 0.019(3) Uani d . 1.000
O O12 0.3868(5) 0.5668(5) 0.5257(5) 0.035(3) Uani d . 1.000
O O13 0.6269(5) 0.7620(5) 0.3709(4) 0.021(3) Uani d . 1.000
O O14 0.6653(5) 0.6899(5) 0.2474(4) 0.020(3) Uani d . 1.000
O O15 0.6385(5) 0.8506(5) 0.2394(5) 0.024(3) Uani d . 1.000
O O16 0.7121(5) 0.7827(5) 0.1083(5) 0.027(3) Uani d . 1.000
O O17 0.5303(4) 0.8425(5) 0.1292(4) 0.021(3) Uani d . 1.000
O O18 0.5555(5) 0.6862(5) 0.1351(4) 0.022(3) Uani d . 1.000
O O19 0.4420(5) 0.9089(5) 0.0080(5) 0.029(3) Uani d . 1.000
O O20 0.2809(5) 0.8699(5) 0.0917(4) 0.022(3) Uani d . 1.000
O O21 0.3207(4) 0.6144(4) 0.1046(4) 0.018(3) Uani d . 1.000
O O22 0.3997(5) 0.9591(4) 0.1504(4) 0.019(3) Uani d . 1.000
O O23 0.1998(4) 0.7337(5) 0.0707(4) 0.019(3) Uani d . 1.000
O O24 0.1123(5) 0.9329(4) 0.1318(4) 0.021(3) Uani d . 1.000
O O25 0.1761(5) 0.5172(5) 0.1528(5) 0.024(3) Uani d . 1.000
O O26 0.1821(4) 0.6475(5) 0.2200(4) 0.019(3) Uani d . 1.000
O O27 0.1445(4) 0.7173(4) 0.3377(4) 0.017(3) Uani d . 1.000
O O28 0.1592(4) 0.8014(5) 0.2115(4) 0.019(3) Uani d . 1.000
O O29 0.1151(5) 0.8872(4) 0.3399(4) 0.018(3) Uani d . 1.000
O O30 0.5362(5) 0.5790(5) 0.2962(5) 0.022(3) Uani d . 1.000
O O31 0.3025(5) 0.5131(5) 0.2531(4) 0.020(3) Uani d . 1.000
O O32 0.4577(5) 0.4322(5) 0.2960(5) 0.030(3) Uani d . 1.000
O O33 0.4645(5) 0.5451(5) 0.1711(5) 0.022(3) Uani d . 1.000
O O34 0.5031(4) 0.7535(4) 0.2779(4) 0.018(3) Uani d . 1.000
O O35 0.4819(4) 0.9274(5) 0.2793(4) 0.021(3) Uani d . 1.000
O O36 0.3651(4) 0.8211(4) 0.2237(4) 0.018(3) Uani d . 1.000
O O37 0.3218(5) 0.9085(4) 0.3531(4) 0.019(3) Uani d . 1.000
O O38 0.3600(5) 1.0562(5) 0.2637(5) 0.027(3) Uani d . 1.000
O O39 0.0248(4) 0.7096(4) 0.2476(4) 0.015(2) Uani d . 1.000
O O40 -0.1179(4) 0.7807(4) 0.1908(4) 0.0154(17) Uani d U 1.000
O O41 -0.1326(5) 0.6900(5) 0.3254(4) 0.022(3) Uani d . 1.000
O O42 -0.1373(5) 0.5204(5) 0.3329(5) 0.030(3) Uani d . 1.000
O O43 -0.1055(5) 0.7037(5) 0.0574(4) 0.026(3) Uani d . 1.000
O O44 0.0373(5) 0.7964(5) 0.0982(4) 0.021(3) Uani d . 1.000
O O45 0.0604(5) 0.6396(4) 0.1072(4) 0.021(3) Uani d . 1.000
O O46 0.2349(4) 0.9498(5) 0.2314(4) 0.021(3) Uani d . 1.000
O O47 0.4073(5) 0.7537(5) 0.0827(4) 0.023(3) Uani d . 1.000
O O48 0.3766(5) 0.5602(5) 0.3704(5) 0.025(3) Uani d . 1.000
O O49 0.1638(5) 0.4045(5) 0.2787(5) 0.025(3) Uani d . 1.000
O O50 0.3503(4) 0.7355(5) 0.3507(4) 0.019(3) Uani d . 1.000
O O51 0.4875(5) 0.6154(5) 0.0227(5) 0.030(3) Uani d . 1.000
O O52 0.1520(5) 0.8824(5) -0.0097(5) 0.032(3) Uani d . 1.000
O O53 0.6282(5) 0.9312(5) 0.3715(5) 0.028(3) Uani d . 1.000
O O54 0.1942(5) 0.5880(5) 0.0055(5) 0.029(3) Uani d . 1.000
O O55 -0.0105(5) 0.8801(5) 0.2480(5) 0.025(3) Uani d . 1.000
O O56 -0.1881(5) 0.8578(5) 0.3164(5) 0.032(3) Uani d . 1.000
O O57 -0.0918(5) 0.6206(5) 0.1999(5) 0.027(3) Uani d . 1.000
O O58 0.0422(5) 0.5345(5) 0.2639(5) 0.023(3) Uani d . 1.000
O O59 0.1687(5) 0.5397(4) 0.3586(4) 0.021(3) Uani d . 1.000
O O60 0.0677(5) 1.0281(5) 0.2478(5) 0.032(3) Uani d . 1.000
O O65 0.3883(4) 0.6677(4) 0.2326(4) 0.018(3) Uani d . 1.000
O O66 0.6794(5) 0.5958(5) 0.3853(5) 0.033(3) Uani d . 1.000
Co Co2 0.25021(11) 1.19551(11) 0.42865(10) 0.0289(6) Uani d . 1.000
O O61 0.3623(5) 1.1326(5) 0.4371(5) 0.034(3) Uani d . 1.000
O O62 0.3081(5) 1.2442(5) 0.3373(5) 0.029(3) Uani d . 1.000
O O63 0.4377(5) 1.2326(6) 0.2605(5) 0.041(3) Uani d . 1.000
O O64 0.4987(6) 1.1153(6) 0.3728(6) 0.047(4) Uani d . 1.000
N N1 0.1978(7) 1.1349(7) 0.5197(6) 0.042(4) Uani d . 1.000
N N2 0.2013(7) 1.1114(6) 0.3764(6) 0.032(4) Uani d . 1.000
N N3 0.1426(7) 1.2683(7) 0.4167(6) 0.037(4) Uani d . 1.000
N N4 0.2958(8) 1.2810(6) 0.4816(7) 0.041(4) Uani d . 1.000
C C1 0.4227(8) 1.1489(8) 0.3809(8) 0.031(4) Uani d . 1.000
C C2 0.3885(9) 1.2147(8) 0.3195(8) 0.032(4) Uani d U 1.000
C C3 0.1439(9) 1.0549(9) 0.4291(9) 0.047(6) Uani d . 1.000
C C4 0.1781(11) 1.0512(10) 0.5048(10) 0.061(7) Uani d . 1.000
C C5 0.1431(10) 1.3356(8) 0.4636(8) 0.042(5) Uani d . 1.000
C C6 0.2422(10) 1.3577(9) 0.4623(9) 0.051(6) Uani d . 1.000
Co Co1 0.75551(10) 0.74539(10) 0.88977(9) 0.0233(5) Uani d . 1.000
O O100 0.8081(5) 0.8020(5) 0.7976(5) 0.029(3) Uani d . 1.000
O O101 0.8672(5) 0.6799(5) 0.8865(5) 0.028(3) Uani d . 1.000
O O102 0.9952(6) 0.6665(6) 0.8108(5) 0.044(3) Uani d . 1.000
O O103 0.9297(6) 0.7946(6) 0.7154(5) 0.040(3) Uani d . 1.000
N N7 0.8064(6) 0.8239(6) 0.9455(6) 0.031(4) Uani d . 1.000
N N8 0.6479(7) 0.8172(6) 0.8883(6) 0.031(4) Uani d . 1.000
N N9 0.6956(6) 0.6703(6) 0.8350(6) 0.032(4) Uani d . 1.000
N N10 0.7108(7) 0.6771(6) 0.9801(6) 0.032(4) Uani d . 1.000
C C9 0.7515(9) 0.8998(8) 0.9410(8) 0.043(5) Uani d . 1.000
C C10 0.6537(8) 0.8759(7) 0.9428(7) 0.028(4) Uani d . 1.000
C C11 0.6425(9) 0.6106(9) 0.8874(8) 0.040(5) Uani d . 1.000
C C12 0.6927(8) 0.5962(8) 0.9557(8) 0.030(4) Uani d . 1.000
C C13 0.8866(8) 0.7714(7) 0.7746(8) 0.027(4) Uani d . 1.000
C C14 0.9204(9) 0.7003(8) 0.8286(7) 0.028(4) Uani d . 1.000
N N5 1.0313(7) 0.5240(7) 0.8966(6) 0.039(4) Uani d . 1.000
C C7 0.9898(9) 0.5365(8) 0.9698(8) 0.039(5) Uani d . 1.000
O O1W 0.4838(9) 1.3078(9) 0.4114(8) 0.108(7) Uani d . 1.000
O O2W 1.2170(9) 0.4589(10) 0.8845(9) 0.120(8) Uani d . 1.000
O O3W -0.0429(11) 1.3503(10) 0.3525(9) 0.135(8) Uani d . 1.000
O O4W -0.3016(9) 0.4337(9) 0.3171(9) 0.121(8) Uani d . 1.000
O O5W 1.0002(9) 0.8663(11) 0.8857(9) 0.154(9) Uani d . 1.000
O O6W 1.3741(14) 0.5597(15) 0.8622(19) 0.34(2) Uani d . 1.000
O O7W 0.4460(13) 0.7681(13) 0.9018(11) 0.172(11) Uani d . 1.000
Na Na1 0.50000 1.00000 0.50000 0.0182(19) Uani d S 1.000
H H1A 0.23750 1.13290 0.55520 0.0500 Uiso c R 1.000
H H1B 0.14540 1.15980 0.53660 0.0500 Uiso c R 1.000
H H2A 0.16720 1.13490 0.34040 0.0390 Uiso c R 1.000
H H2B 0.24820 1.08350 0.35410 0.0390 Uiso c R 1.000
H H3A 0.14740 1.00130 0.41200 0.0560 Uiso c R 1.000
H H3B 0.08010 1.07380 0.43130 0.0560 Uiso c R 1.000
H H3C 0.14240 1.28860 0.36830 0.0450 Uiso c R 1.000
H H3D 0.09100 1.24000 0.42950 0.0450 Uiso c R 1.000
H H4A 0.13190 1.02780 0.54260 0.0730 Uiso c R 1.000
H H4B 0.23350 1.01730 0.50670 0.0730 Uiso c R 1.000
H H4C 0.28890 1.26670 0.53140 0.0490 Uiso c R 1.000
H H4D 0.35600 1.28840 0.46770 0.0490 Uiso c R 1.000
H H5A 0.11790 1.31860 0.51450 0.0500 Uiso c R 1.000
H H5B 0.10680 1.38160 0.44350 0.0500 Uiso c R 1.000
H H6A 0.26430 1.38280 0.41290 0.0610 Uiso c R 1.000
H H6B 0.24900 1.39580 0.49850 0.0610 Uiso c R 1.000
H H7C 0.80730 0.80340 0.99380 0.0370 Uiso c R 1.000
H H7D 0.86480 0.83400 0.92680 0.0370 Uiso c R 1.000
H H8D 0.64510 0.84350 0.84210 0.0380 Uiso c R 1.000
H H8E 0.59670 0.78810 0.90000 0.0380 Uiso c R 1.000
H H9A 0.76960 0.93360 0.89490 0.0510 Uiso c R 1.000
H H9B 0.75990 0.92980 0.98300 0.0510 Uiso c R 1.000
H H9C 0.65760 0.69820 0.80430 0.0370 Uiso c R 1.000
H H9D 0.73840 0.64410 0.80660 0.0370 Uiso c R 1.000
H H10A 0.63230 0.85180 0.99260 0.0340 Uiso c R 1.000
H H10B 0.61510 0.92330 0.93020 0.0340 Uiso c R 1.000
H H10C 0.75330 0.67210 1.01350 0.0380 Uiso c R 1.000
H H10D 0.65880 0.69880 1.00140 0.0380 Uiso c R 1.000
H H11A 0.63820 0.56030 0.86500 0.0480 Uiso c R 1.000
H H11B 0.58080 0.63170 0.89970 0.0480 Uiso c R 1.000
H H12A 0.75030 0.56700 0.94490 0.0360 Uiso c R 1.000
H H12B 0.65600 0.56400 0.99520 0.0360 Uiso c R 1.000
H H7A 0.92380 0.54350 0.96810 0.0470 Uiso c R 1.000
H H7B 1.01280 0.58600 0.98470 0.0470 Uiso c R 1.000
H H8A 1.01880 0.56670 0.86430 0.0580 Uiso c R 1.000
H H8B 1.00900 0.47960 0.88210 0.0580 Uiso c R 1.000
H H8C 1.09200 0.51800 0.89780 0.0580 Uiso c R 1.000
H H1WA 0.51180 1.28040 0.44540 0.1300 Uiso d R 1.000
H H1WB 0.51570 1.34620 0.38810 0.1300 Uiso d R 1.000
H H2WA 1.22340 0.44320 0.84100 0.1430 Uiso d R 1.000
H H2WB 1.25860 0.49300 0.88670 0.1430 Uiso d R 1.000
H H3WA -0.02720 1.34090 0.30760 0.1620 Uiso d R 1.000
H H3WB -0.06990 1.39660 0.35150 0.1620 Uiso d R 1.000
H H4WA -0.32980 0.43140 0.36070 0.1450 Uiso d R 1.000
H H4WB -0.25190 0.45880 0.31760 0.1450 Uiso d R 1.000
H H5WA 1.03260 0.87490 0.92060 0.1850 Uiso d R 1.000
H H5WB 1.00100 0.90780 0.85330 0.1850 Uiso d R 1.000
H H6WC 1.40970 0.56620 0.82190 0.4130 Uiso d R 1.000
H H6WD 1.39750 0.52250 0.89150 0.4130 Uiso d R 1.000
H H7WA 0.44400 0.80850 0.92710 0.2070 Uiso d R 1.000
H H7WB 0.45670 0.72550 0.93080 0.2070 Uiso d R 1.000

loop_
_atom_type_symbol
_atom_type_description
_atom_type_scat_dispersion_real
_atom_type_scat_dispersion_imag
_atom_type_scat_source
O O 0.0106 0.0060 'International Tables Vol C Tables 4.2.6.8 and 6.1.1.4'
W W -0.8490 6.8722 'International Tables Vol C Tables 4.2.6.8 and 6.1.1.4'
P P 0.1023 0.0942 'International Tables Vol C Tables 4.2.6.8 and 6.1.1.4'
Co Co 0.3494 0.9721 'International Tables Vol C Tables 4.2.6.8 and 6.1.1.4'
Na Na 0.0362 0.0249 'International Tables Vol C Tables 4.2.6.8 and 6.1.1.4'
C C 0.0033 0.0016 'International Tables Vol C Tables 4.2.6.8 and 6.1.1.4'
N N 0.0061 0.0033 'International Tables Vol C Tables 4.2.6.8 and 6.1.1.4'
H H 0.0000 0.0000 'International Tables Vol C Tables 4.2.6.8 and 6.1.1.4'

loop_
_geom_angle_atom_site_label_1
_geom_angle_atom_site_label_2
_geom_angle_atom_site_label_3
_geom_angle_site_symmetry_1
_geom_angle_site_symmetry_3
_geom_angle
_geom_angle_publ_flag
O2 W1 O3 . . 164.0(3) no
O2 W1 O10 . . 96.5(3) no
O2 W1 O11 . . 90.0(3) no
O2 W1 O37 . . 85.2(3) no
O2 W1 O50 . . 81.8(3) no
O3 W1 O10 . . 99.3(3) no
O3 W1 O11 . . 89.7(3) no
O3 W1 O37 . . 88.9(3) no
O3 W1 O50 . . 82.8(3) no
O10 W1 O11 . . 100.5(4) no
O10 W1 O37 . . 102.2(4) no
O10 W1 O50 . . 173.3(3) no
O11 W1 O37 . . 157.1(3) no
O11 W1 O50 . . 73.0(3) no
O37 W1 O50 . . 84.2(3) no
O20 W2 O23 . . 89.7(3) no
O20 W2 O24 . . 90.7(3) no
O20 W2 O28 . . 82.3(3) no
O20 W2 O44 . . 163.3(3) no
O20 W2 O52 . . 99.0(3) no
O23 W2 O24 . . 157.1(3) no
O23 W2 O28 . . 84.3(3) no
O23 W2 O44 . . 84.6(3) no
O23 W2 O52 . . 102.9(4) no
O24 W2 O28 . . 73.1(3) no
O24 W2 O44 . . 88.6(3) no
O24 W2 O52 . . 99.6(4) no
O28 W2 O44 . . 81.6(3) no
O28 W2 O52 . . 172.6(3) no
O44 W2 O52 . . 97.5(3) no
O4 W3 O6 . . 161.3(3) no
O4 W3 O7 . . 90.6(3) no
O4 W3 O9 . . 99.1(3) no
O4 W3 O27 . . 81.8(3) no
O4 W3 O59 . . 87.3(3) no
O6 W3 O7 . . 89.7(3) no
O6 W3 O9 . . 99.3(3) no
O6 W3 O27 . . 80.5(3) no
O6 W3 O59 . . 85.3(3) no
O7 W3 O9 . . 100.9(4) no
O7 W3 O27 . . 72.6(3) no
O7 W3 O59 . . 157.4(3) no
O9 W3 O27 . . 173.5(3) no
O9 W3 O59 . . 101.7(4) no
O27 W3 O59 . . 84.8(3) no
O22 W4 O35 . . 90.5(3) no
O22 W4 O36 . . 73.0(3) no
O22 W4 O37 . . 158.2(3) no
O22 W4 O38 . . 98.7(4) no
O22 W4 O46 . . 89.5(3) no
O35 W4 O36 . . 82.4(3) no
O35 W4 O37 . . 86.0(3) no
O35 W4 O38 . . 98.7(4) no
O35 W4 O46 . . 163.6(4) no
O36 W4 O37 . . 85.2(3) no
O36 W4 O38 . . 171.7(3) no
O36 W4 O46 . . 81.9(3) no
O37 W4 O38 . . 103.1(4) no
O37 W4 O46 . . 88.0(3) no
O38 W4 O46 . . 97.5(4) no
O39 W5 O40 . . 73.4(3) no
O39 W5 O43 . . 171.0(3) no
O39 W5 O44 . . 84.8(3) no
O39 W5 O45 . . 84.1(3) no
O39 W5 O57 . . 72.1(3) no
O40 W5 O43 . . 101.9(3) no
O40 W5 O44 . . 89.5(3) no
O40 W5 O45 . . 157.4(3) no
O40 W5 O57 . . 87.4(3) no
O43 W5 O44 . . 103.0(3) no
O43 W5 O45 . . 100.7(3) no
O43 W5 O57 . . 100.2(4) no
O44 W5 O45 . . 86.2(3) no
O44 W5 O57 . . 156.7(3) no
O45 W5 O57 . . 87.8(3) no
O18 W6 O21 . . 164.5(3) no
O18 W6 O33 . . 90.5(3) no
O18 W6 O47 . . 86.1(3) no
O18 W6 O51 . . 97.4(3) no
O18 W6 O65 . . 83.2(3) no
O21 W6 O33 . . 89.4(3) no
O21 W6 O47 . . 88.1(3) no
O21 W6 O51 . . 97.9(3) no
O21 W6 O65 . . 81.9(3) no
O33 W6 O47 . . 157.6(3) no
O33 W6 O51 . . 100.6(4) no
O33 W6 O65 . . 73.2(3) no
O47 W6 O51 . . 101.8(4) no
O47 W6 O65 . . 84.4(3) no
O51 W6 O65 . . 173.8(3) no
O1 W7 O13 . . 88.8(3) no
O1 W7 O14 . . 156.0(3) no
O1 W7 O30 . . 86.3(3) no
O1 W7 O34 . . 82.9(3) no
O1 W7 O66 . . 102.9(3) no
O13 W7 O14 . . 85.3(3) no
O13 W7 O30 . . 157.2(3) no
O13 W7 O34 . . 72.4(3) no
O13 W7 O66 . . 100.4(4) no
O14 W7 O30 . . 90.1(4) no
O14 W7 O34 . . 73.1(3) no
O14 W7 O66 . . 101.2(4) no
O30 W7 O34 . . 84.9(3) no
O30 W7 O66 . . 102.4(4) no
O34 W7 O66 . . 170.9(3) no
O3 W8 O5 . . 165.1(3) no
O3 W8 O7 . . 90.3(3) no
O3 W8 O8 . . 97.6(3) no
O3 W8 O27 . . 83.0(3) no
O3 W8 O29 . . 88.1(3) no
O5 W8 O7 . . 89.3(3) no
O5 W8 O8 . . 97.2(3) no
O5 W8 O27 . . 82.6(3) no
O5 W8 O29 . . 86.5(3) no
O7 W8 O8 . . 99.7(4) no
O7 W8 O27 . . 73.9(3) no
O7 W8 O29 . . 157.1(3) no
O8 W8 O27 . . 173.6(3) no
O8 W8 O29 . . 103.1(4) no
O27 W8 O29 . . 83.3(3) no
O14 W9 O15 . . 88.9(3) no
O14 W9 O16 . . 103.1(4) no
O14 W9 O17 . . 156.7(3) no
O14 W9 O18 . . 90.0(3) no
O14 W9 O34 . . 73.3(3) no
O15 W9 O16 . . 102.2(4) no
O15 W9 O17 . . 87.7(3) no
O15 W9 O18 . . 156.9(3) no
O15 W9 O34 . . 72.8(3) no
O16 W9 O17 . . 100.2(3) no
O16 W9 O18 . . 100.5(4) no
O16 W9 O34 . . 173.6(3) no
O17 W9 O18 . . 84.3(3) no
O17 W9 O34 . . 83.7(3) no
O18 W9 O34 . . 84.9(3) no
O21 W10 O23 . . 89.3(3) no
O21 W10 O25 . . 90.8(3) no
O21 W10 O26 . . 82.7(3) no
O21 W10 O45 . . 163.7(3) no
O21 W10 O54 . . 99.8(3) no
O23 W10 O25 . . 158.1(3) no
O23 W10 O26 . . 84.8(3) no
O23 W10 O45 . . 85.2(3) no
O23 W10 O54 . . 102.1(4) no
O25 W10 O26 . . 73.6(3) no
O25 W10 O45 . . 88.7(3) no
O25 W10 O54 . . 99.4(4) no
O26 W10 O45 . . 81.5(3) no
O26 W10 O54 . . 172.7(3) no
O45 W10 O54 . . 96.4(3) no
O24 W11 O28 . . 73.8(3) no
O24 W11 O29 . . 157.4(3) no
O24 W11 O46 . . 90.3(3) no
O24 W11 O55 . . 89.4(3) no
O24 W11 O60 . . 99.7(4) no
O28 W11 O29 . . 83.8(3) no
O28 W11 O46 . . 82.2(3) no
O28 W11 O55 . . 81.5(3) no
O28 W11 O60 . . 173.4(3) no
O29 W11 O46 . . 88.7(3) no
O29 W11 O55 . . 85.1(3) no
O29 W11 O60 . . 102.7(4) no
O46 W11 O55 . . 163.1(4) no
O46 W11 O60 . . 99.2(4) no
O55 W11 O60 . . 97.4(3) no
O30 W12 O31 . . 164.3(3) no
O30 W12 O32 . . 96.6(4) no
O30 W12 O33 . . 88.2(3) no
O30 W12 O48 . . 85.1(3) no
O30 W12 O65 . . 81.1(3) no
O31 W12 O32 . . 99.0(4) no
O31 W12 O33 . . 90.5(3) no
O31 W12 O48 . . 90.2(3) no
O31 W12 O65 . . 83.6(3) no
O32 W12 O33 . . 99.1(4) no
O32 W12 O48 . . 103.1(4) no
O32 W12 O65 . . 171.9(3) no
O33 W12 O48 . . 157.4(4) no
O33 W12 O65 . . 73.1(3) no
O48 W12 O65 . . 84.6(3) no
O5 W13 O39 . . 84.0(3) no
O5 W13 O40 . . 157.3(3) no
O5 W13 O41 . . 87.1(3) no
O5 W13 O55 . . 86.1(3) no
O5 W13 O56 . . 101.6(4) no
O39 W13 O40 . . 73.5(2) no
O39 W13 O41 . . 72.8(3) no
O39 W13 O55 . . 83.4(3) no
O39 W13 O56 . . 172.8(3) no
O40 W13 O41 . . 88.6(3) no
O40 W13 O55 . . 88.8(3) no
O40 W13 O56 . . 101.1(3) no
O41 W13 O55 . . 155.9(3) no
O41 W13 O56 . . 102.6(4) no
O55 W13 O56 . . 101.4(4) no
O17 W14 O19 . . 98.7(3) no
O17 W14 O20 . . 163.3(3) no
O17 W14 O22 . . 89.9(3) no
O17 W14 O36 . . 82.3(3) no
O17 W14 O47 . . 87.0(3) no
O19 W14 O20 . . 97.9(3) no
O19 W14 O22 . . 100.5(4) no
O19 W14 O36 . . 173.0(3) no
O19 W14 O47 . . 102.2(4) no
O20 W14 O22 . . 89.1(3) no
O20 W14 O36 . . 81.5(3) no
O20 W14 O47 . . 87.5(3) no
O22 W14 O36 . . 72.5(3) no
O22 W14 O47 . . 157.3(3) no
O36 W14 O47 . . 84.8(3) no
O25 W15 O26 . . 73.7(3) no
O25 W15 O31 . . 88.5(3) no
O25 W15 O49 . . 98.9(4) no
O25 W15 O58 . . 89.3(3) no
O25 W15 O59 . . 159.1(3) no
O26 W15 O31 . . 82.1(3) no
O26 W15 O49 . . 172.5(3) no
O26 W15 O58 . . 82.1(3) no
O26 W15 O59 . . 85.4(3) no
O31 W15 O49 . . 97.0(3) no
O31 W15 O58 . . 164.0(4) no
O31 W15 O59 . . 88.1(3) no
O49 W15 O58 . . 99.0(4) no
O49 W15 O59 . . 102.0(4) no
O58 W15 O59 . . 88.3(3) no
O1 W16 O4 . . 162.4(3) no
O1 W16 O11 . . 89.3(3) no
O1 W16 O12 . . 97.5(3) no
O1 W16 O48 . . 85.1(3) no
O1 W16 O50 . . 80.5(2) no
O4 W16 O11 . . 90.2(3) no
O4 W16 O12 . . 100.0(3) no
O4 W16 O48 . . 88.6(3) no
O4 W16 O50 . . 82.7(3) no
O11 W16 O12 . . 98.3(4) no
O11 W16 O48 . . 157.2(3) no
O11 W16 O50 . . 72.6(3) no
O12 W16 O48 . . 104.4(4) no
O12 W16 O50 . . 170.6(3) no
O48 W16 O50 . . 84.7(3) no
O6 W17 O39 . . 83.5(3) no
O6 W17 O41 . . 89.8(3) no
O6 W17 O42 . . 103.9(4) no
O6 W17 O57 . . 154.9(3) no
O6 W17 O58 . . 85.0(3) no
O39 W17 O41 . . 73.6(3) no
O39 W17 O42 . . 171.9(3) no
O39 W17 O57 . . 71.9(3) no
O39 W17 O58 . . 83.3(3) no
O41 W17 O42 . . 102.7(4) no
O41 W17 O57 . . 88.3(3) no
O41 W17 O58 . . 156.7(3) no
O42 W17 O57 . . 101.0(4) no
O42 W17 O58 . . 100.6(4) no
O57 W17 O58 . . 87.0(3) no
O2 W18 O13 . . 91.1(3) no
O2 W18 O15 . . 156.0(3) no
O2 W18 O34 . . 83.9(3) no
O2 W18 O35 . . 84.3(3) no
O2 W18 O53 . . 101.3(4) no
O13 W18 O15 . . 87.8(3) no
O13 W18 O34 . . 73.6(3) no
O13 W18 O35 . . 156.6(3) no
O13 W18 O53 . . 101.9(4) no
O15 W18 O34 . . 72.8(3) no
O15 W18 O35 . . 87.2(3) no
O15 W18 O53 . . 102.4(4) no
O34 W18 O35 . . 83.1(3) no
O34 W18 O53 . . 173.3(3) no
O35 W18 O53 . . 101.5(4) no
O61 Co2 O62 . . 85.8(4) no
O61 Co2 N1 . . 89.2(4) no
O61 Co2 N2 . . 89.8(4) no
O61 Co2 N3 . . 174.8(4) no
O61 Co2 N4 . . 91.7(4) no
O62 Co2 N1 . . 173.8(4) no
O62 Co2 N2 . . 90.6(4) no
O62 Co2 N3 . . 90.3(4) no
O62 Co2 N4 . . 90.0(4) no
N1 Co2 N2 . . 85.8(5) no
N1 Co2 N3 . . 94.9(5) no
N1 Co2 N4 . . 93.7(5) no
N2 Co2 N3 . . 93.7(4) no
N2 Co2 N4 . . 178.4(5) no
N3 Co2 N4 . . 84.8(5) no
N7 Co1 N8 . . 85.6(4) no
N7 Co1 N9 . . 175.8(4) no
N7 Co1 N10 . . 93.4(4) no
N8 Co1 N9 . . 90.4(4) no
N8 Co1 N10 . . 95.4(4) no
N9 Co1 N10 . . 86.0(4) no
O100 Co1 N10 . . 173.4(4) no
O101 Co1 N7 . . 92.9(4) no
O101 Co1 N10 . . 88.6(4) no
O100 Co1 O101 . . 85.5(4) no
O100 Co1 N7 . . 89.9(4) no
O100 Co1 N8 . . 90.6(4) no
O100 Co1 N9 . . 91.1(4) no
O101 Co1 N9 . . 91.2(4) no
O101 Co1 N8 . . 175.9(4) no
O26 P1 O39 . . 107.2(4) no
O28 P1 O39 . . 107.0(4) no
O26 P1 O28 . . 112.1(4) no
O26 P1 O27 . . 111.8(4) no
O27 P1 O28 . . 111.0(4) no
O27 P1 O39 . . 107.4(4) no
O34 P2 O65 . . 107.3(4) no
O36 P2 O65 . . 112.0(4) no
O34 P2 O50 . . 106.9(4) no
O34 P2 O36 . . 106.5(4) no
O36 P2 O50 . . 112.0(4) no
O50 P2 O65 . . 111.8(4) no
W7 O1 W16 . . 151.8(4) no
W1 O2 W18 . . 152.5(4) no
W1 O3 W8 . . 162.5(4) no
W3 O4 W16 . . 164.1(5) no
W8 O5 W13 . . 149.6(4) no
W3 O6 W17 . . 154.4(4) no
W3 O7 W8 . . 123.4(4) no
W1 O11 W16 . . 123.6(4) no
W7 O13 W18 . . 123.4(4) no
W7 O14 W9 . . 123.9(4) no
W9 O15 W18 . . 124.2(4) no
W9 O17 W14 . . 151.2(4) no
W6 O18 W9 . . 151.0(5) no
W2 O20 W14 . . 162.8(5) no
W6 O21 W10 . . 162.6(4) no
W4 O22 W14 . . 123.2(4) no
W2 O23 W10 . . 153.6(4) no
W2 O24 W11 . . 122.2(4) no
W10 O25 W15 . . 121.9(4) no
W15 O26 P1 . . 127.9(4) no
W10 O26 P1 . . 127.7(4) no
W10 O26 W15 . . 90.7(3) no
W3 O27 P1 . . 127.2(4) no
W3 O27 W8 . . 90.1(2) no
W8 O27 P1 . . 128.7(4) no
W11 O28 P1 . . 127.9(4) no
W2 O28 W11 . . 90.7(3) no
W2 O28 P1 . . 128.0(4) no
W8 O29 W11 . . 152.5(4) no
W7 O30 W12 . . 150.8(5) no
W12 O31 W15 . . 161.3(4) no
W6 O33 W12 . . 123.3(4) no
W7 O34 W9 . . 89.8(2) no
W7 O34 W18 . . 90.6(2) no
W7 O34 P2 . . 124.4(4) no
W18 O34 P2 . . 125.6(4) no
W9 O34 P2 . . 125.5(4) no
W9 O34 W18 . . 90.1(2) no
W4 O35 W18 . . 151.5(4) no
W4 O36 W14 . . 91.2(2) no
W14 O36 P2 . . 127.8(4) no
W4 O36 P2 . . 127.7(4) no
W1 O37 W4 . . 151.4(4) no
W5 O39 W13 . . 90.5(2) no
W17 O39 P1 . . 124.8(4) no
W13 O39 W17 . . 90.3(2) no
W5 O39 W17 . . 91.4(2) no
W5 O39 P1 . . 124.5(4) no
W13 O39 P1 . . 125.0(4) no
W5 O40 W13 . . 122.6(3) no
W13 O41 W17 . . 123.2(4) no
W2 O44 W5 . . 151.3(5) no
W5 O45 W10 . . 150.1(4) no
W4 O46 W11 . . 162.9(4) no
W6 O47 W14 . . 150.4(4) no
W12 O48 W16 . . 152.9(5) no
W16 O50 P2 . . 127.9(4) no
W1 O50 P2 . . 128.2(5) no
W1 O50 W16 . . 90.6(2) no
W11 O55 W13 . . 152.5(5) no
W5 O57 W17 . . 124.5(4) no
W15 O58 W17 . . 150.0(5) no
W3 O59 W15 . . 149.6(4) no
W6 O65 W12 . . 90.2(2) no
W6 O65 P2 . . 128.0(4) no
W12 O65 P2 . . 128.8(4) no
Co2 O61 C1 . . 113.0(8) no
Co2 O62 C2 . . 114.3(8) no
Co1 O100 C13 . . 112.7(8) no
Co1 O101 C14 . . 111.9(8) no
H1WA O1W H1WB . . 113.00 no
H2WA O2W H2WB . . 108.00 no
Co2 N1 C4 . . 109.9(9) no
Co2 N2 C3 . . 111.0(9) no
Co2 N3 C5 . . 111.4(8) no
Co2 N4 C6 . . 108.4(9) no
C4 N1 H1A . . 110.00 no
H1A N1 H1B . . 108.00 no
Co2 N1 H1A . . 110.00 no
Co2 N1 H1B . . 110.00 no
C4 N1 H1B . . 110.00 no
C3 N2 H2A . . 109.00 no
Co2 N2 H2B . . 109.00 no
Co2 N2 H2A . . 109.00 no
H2A N2 H2B . . 108.00 no
C3 N2 H2B . . 110.00 no
H3C N3 H3D . . 108.00 no
C5 N3 H3C . . 109.00 no
C5 N3 H3D . . 109.00 no
Co2 N3 H3C . . 109.00 no
Co2 N3 H3D . . 109.00 no
H3WA O3W H3WB . . 108.00 no
Co2 N4 H4D . . 110.00 no
H4C N4 H4D . . 108.00 no
Co2 N4 H4C . . 110.00 no
C6 N4 H4D . . 110.00 no
C6 N4 H4C . . 110.00 no
Co1 N7 C9 . . 110.7(8) no
Co1 N8 C10 . . 109.1(7) no
Co1 N9 C11 . . 110.6(8) no
Co1 N10 C12 . . 106.3(8) no
H4WA O4W H4WB . . 108.00 no
H7C N7 H7D . . 108.00 no
Co1 N7 H7D . . 110.00 no
C9 N7 H7C . . 110.00 no
C9 N7 H7D . . 110.00 no
Co1 N7 H7C . . 110.00 no
H8D N8 H8E . . 108.00 no
Co1 N8 H8E . . 110.00 no
Co1 N8 H8D . . 110.00 no
C10 N8 H8E . . 110.00 no
C10 N8 H8D . . 110.00 no
C11 N9 H9D . . 110.00 no
H9C N9 H9D . . 108.00 no
C11 N9 H9C . . 109.00 no
Co1 N9 H9D . . 110.00 no
Co1 N9 H9C . . 110.00 no
Co1 N10 H10D . . 110.00 no
C12 N10 H10C . . 110.00 no
Co1 N10 H10C . . 110.00 no
C12 N10 H10D . . 110.00 no
H10C N10 H10D . . 109.00 no
H8A N5 H8C . . 109.00 no
C7 N5 H8C . . 109.00 no
H8A N5 H8B . . 109.00 no
C7 N5 H8B . . 109.00 no
H8B N5 H8C . . 109.00 no
C7 N5 H8A . . 110.00 no
H5WA O5W H5WB . . 109.00 no
H6WC O6W H6WD . . 108.00 no
H7WA O7W H7WB . . 108.00 no
O64 C1 C2 . . 121.5(12) no
O61 C1 O64 . . 125.0(13) no
O61 C1 C2 . . 113.4(10) no
O63 C2 C1 . . 120.1(11) no
O62 C2 C1 . . 113.4(11) no
O62 C2 O63 . . 126.6(12) no
N2 C3 C4 . . 108.8(12) no
N1 C4 C3 . . 108.6(13) no
N3 C5 C6 . . 105.8(11) no
N4 C6 C5 . . 107.3(11) no
C4 C3 H3B . . 110.00 no
N2 C3 H3B . . 110.00 no
H3A C3 H3B . . 108.00 no
C4 C3 H3A . . 110.00 no
N2 C3 H3A . . 110.00 no
H4A C4 H4B . . 108.00 no
C3 C4 H4A . . 110.00 no
C3 C4 H4B . . 110.00 no
N1 C4 H4B . . 110.00 no
N1 C4 H4A . . 110.00 no
N3 C5 H5B . . 111.00 no
H5A C5 H5B . . 109.00 no
C6 C5 H5B . . 111.00 no
C6 C5 H5A . . 111.00 no
N3 C5 H5A . . 111.00 no
H6A C6 H6B . . 108.00 no
C5 C6 H6B . . 110.00 no
N4 C6 H6B . . 110.00 no
C5 C6 H6A . . 110.00 no
N4 C6 H6A . . 110.00 no
N7 C9 C10 . . 106.2(10) no
N8 C10 C9 . . 108.6(10) no
N9 C11 C12 . . 106.6(10) no
N10 C12 C11 . . 107.8(11) no
O100 C13 C14 . . 113.4(11) no
O103 C13 C14 . . 122.7(11) no
O100 C13 O103 . . 123.9(12) no
O102 C14 C13 . . 118.0(11) no
O101 C14 C13 . . 116.3(11) no
O101 C14 O102 . . 125.6(12) no
H9A C9 H9B . . 109.00 no
N7 C9 H9A . . 110.00 no
C10 C9 H9B . . 111.00 no
N7 C9 H9B . . 111.00 no
C10 C9 H9A . . 111.00 no
C9 C10 H10B . . 110.00 no
N8 C10 H10A . . 110.00 no
N8 C10 H10B . . 110.00 no
H10A C10 H10B . . 108.00 no
C9 C10 H10A . . 110.00 no
C12 C11 H11B . . 110.00 no
H11A C11 H11B . . 109.00 no
C12 C11 H11A . . 110.00 no
N9 C11 H11B . . 110.00 no
N9 C11 H11A . . 110.00 no
H12A C12 H12B . . 108.00 no
N10 C12 H12A . . 110.00 no
N10 C12 H12B . . 110.00 no
C11 C12 H12A . . 110.00 no
C11 C12 H12B . . 110.00 no
N5 C7 C7 . 2_767 112.3(11) no
N5 C7 H7A . . 109.00 no
N5 C7 H7B . . 109.00 no
H7A C7 H7B . . 108.00 no
C7 C7 H7A 2_767 . 109.00 no
C7 C7 H7B 2_767 . 109.00 no

loop_
_geom_bond_atom_site_label_1
_geom_bond_atom_site_label_2
_geom_bond_site_symmetry_2
_geom_bond_distance
_geom_bond_publ_flag
W1 O2 . 1.921(6) no
W1 O3 . 1.900(7) no
W1 O10 . 1.710(9) no
W1 O11 . 1.908(7) no
W1 O37 . 1.900(7) no
W1 O50 . 2.374(8) no
W2 O20 . 1.883(7) no
W2 O23 . 1.895(8) no
W2 O24 . 1.920(7) no
W2 O28 . 2.376(7) no
W2 O44 . 1.945(7) no
W2 O52 . 1.705(9) no
W3 O4 . 1.907(7) no
W3 O6 . 1.931(6) no
W3 O7 . 1.906(8) no
W3 O9 . 1.688(9) no
W3 O27 . 2.408(7) no
W3 O59 . 1.916(7) no
W4 O22 . 1.908(7) no
W4 O35 . 1.902(6) no
W4 O36 . 2.344(7) no
W4 O37 . 1.895(7) no
W4 O38 . 1.703(8) no
W4 O46 . 1.920(6) no
W5 O39 . 2.378(7) no
W5 O40 . 1.922(7) no
W5 O43 . 1.720(7) no
W5 O44 . 1.892(8) no
W5 O45 . 1.909(7) no
W5 O57 . 1.922(8) no
W6 O18 . 1.915(8) no
W6 O21 . 1.895(6) no
W6 O33 . 1.910(9) no
W6 O47 . 1.907(8) no
W6 O51 . 1.714(9) no
W6 O65 . 2.385(7) no
W7 O1 . 1.889(7) no
W7 O13 . 1.972(8) no
W7 O14 . 1.930(7) no
W7 O30 . 1.882(8) no
W7 O34 . 2.385(7) no
W7 O66 . 1.697(8) no
W8 O3 . 1.901(7) no
W8 O5 . 1.923(6) no
W8 O7 . 1.916(8) no
W8 O8 . 1.707(9) no
W8 O27 . 2.348(7) no
W8 O29 . 1.890(7) no
W9 O14 . 1.895(8) no
W9 O15 . 1.916(9) no
W9 O16 . 1.719(8) no
W9 O17 . 1.936(7) no
W9 O18 . 1.931(8) no
W9 O34 . 2.398(7) no
W10 O21 . 1.898(6) no
W10 O23 . 1.892(8) no
W10 O25 . 1.920(9) no
W10 O26 . 2.374(7) no
W10 O45 . 1.946(7) no
W10 O54 . 1.713(9) no
W11 O24 . 1.918(7) no
W11 O28 . 2.348(8) no
W11 O29 . 1.902(7) no
W11 O46 . 1.880(6) no
W11 O55 . 1.940(8) no
W11 O60 . 1.702(8) no
W12 O30 . 1.946(8) no
W12 O31 . 1.882(7) no
W12 O32 . 1.697(8) no
W12 O33 . 1.925(9) no
W12 O48 . 1.878(9) no
W12 O65 . 2.378(7) no
W13 O5 . 1.926(7) no
W13 O39 . 2.374(6) no
W13 O40 . 1.925(7) no
W13 O41 . 1.947(8) no
W13 O55 . 1.880(8) no
W13 O56 . 1.713(8) no
W14 O17 . 1.905(6) no
W14 O19 . 1.711(9) no
W14 O20 . 1.905(7) no
W14 O22 . 1.915(7) no
W14 O36 . 2.362(7) no
W14 O47 . 1.894(8) no
W15 O25 . 1.933(9) no
W15 O26 . 2.360(8) no
W15 O31 . 1.929(7) no
W15 O49 . 1.710(8) no
W15 O58 . 1.901(7) no
W15 O59 . 1.889(7) no
W16 O1 . 1.931(6) no
W16 O4 . 1.888(7) no
W16 O11 . 1.926(7) no
W16 O12 . 1.675(9) no
W16 O48 . 1.903(9) no
W16 O50 . 2.378(8) no
W17 O6 . 1.884(7) no
W17 O39 . 2.383(7) no
W17 O41 . 1.888(8) no
W17 O42 . 1.697(8) no
W17 O57 . 1.927(9) no
W17 O58 . 1.935(8) no
W18 O2 . 1.905(7) no
W18 O13 . 1.887(8) no
W18 O15 . 1.921(9) no
W18 O34 . 2.394(7) no
W18 O35 . 1.931(7) no
W18 O53 . 1.724(8) no
Co2 N1 . 1.934(11) no
Co2 O61 . 1.919(8) no
Co2 O62 . 1.889(9) no
Co2 N4 . 1.960(11) no
Co2 N2 . 1.955(10) no
Co2 N3 . 1.961(11) no
Co1 N10 . 1.950(11) no
Co1 N9 . 1.948(10) no
Co1 N8 . 1.938(10) no
Co1 O100 . 1.922(9) no
Co1 O101 . 1.927(8) no
Co1 N7 . 1.936(10) no
P1 O28 . 1.542(8) no
P1 O39 . 1.590(6) no
P1 O27 . 1.525(8) no
P1 O26 . 1.533(8) no
P2 O34 . 1.569(6) no
P2 O50 . 1.528(8) no
P2 O65 . 1.517(7) no
P2 O36 . 1.549(7) no
O61 C1 . 1.290(16) no
O62 C2 . 1.282(15) no
O63 C2 . 1.239(16) no
O64 C1 . 1.227(15) no
O100 C13 . 1.288(14) no
O101 C14 . 1.262(15) no
O102 C14 . 1.241(16) no
O103 C13 . 1.217(16) no
O1W H1WA . 0.8500 no
O1W H1WB . 0.8500 no
O2W H2WA . 0.8500 no
O2W H2WB . 0.8500 no
N1 C4 . 1.48(2) no
N2 C3 . 1.480(18) no
N3 C5 . 1.472(18) no
N4 C6 . 1.494(18) no
N1 H1A . 0.9000 no
N1 H1B . 0.9000 no
N2 H2B . 0.9000 no
N2 H2A . 0.9000 no
N3 H3D . 0.9000 no
N3 H3C . 0.9000 no
O3W H3WB . 0.8500 no
O3W H3WA . 0.8500 no
N4 H4D . 0.9000 no
N4 H4C . 0.9000 no
N7 C9 . 1.466(16) no
N8 C10 . 1.466(16) no
N9 C11 . 1.477(17) no
N10 C12 . 1.496(17) no
O4W H4WA . 0.8500 no
O4W H4WB . 0.8500 no
N7 H7C . 0.9000 no
N7 H7D . 0.9000 no
N8 H8E . 0.9000 no
N8 H8D . 0.9000 no
N9 H9C . 0.9000 no
N9 H9D . 0.9000 no
N10 H10D . 0.9000 no
N10 H10C . 0.9000 no
N5 C7 . 1.432(18) no
N5 H8C . 0.8900 no
N5 H8A . 0.8900 no
N5 H8B . 0.8900 no
O5W H5WB . 0.8500 no
O5W H5WA . 0.8500 no
O6W H6WD . 0.8500 no
O6W H6WC . 0.8500 no
O7W H7WA . 0.8500 no
O7W H7WB . 0.8500 no
C1 C2 . 1.569(19) no
C3 C4 . 1.49(2) no
C5 C6 . 1.50(2) no
C3 H3A . 0.9700 no
C3 H3B . 0.9700 no
C4 H4A . 0.9700 no
C4 H4B . 0.9700 no
C5 H5B . 0.9700 no
C5 H5A . 0.9700 no
C6 H6A . 0.9700 no
C6 H6B . 0.9700 no
C9 C10 . 1.492(18) no
C11 C12 . 1.484(19) no
C13 C14 . 1.542(18) no
C9 H9B . 0.9700 no
C9 H9A . 0.9700 no
C10 H10A . 0.9700 no
C10 H10B . 0.9700 no
C11 H11B . 0.9700 no
C11 H11A . 0.9700 no
C12 H12B . 0.9700 no
C12 H12A . 0.9700 no
C7 C7 2_767 1.576(19) no
C7 H7B . 0.9700 no
C7 H7A . 0.9700 no

loop_
_geom_hbond_atom_site_label_D
_geom_hbond_atom_site_label_H
_geom_hbond_atom_site_label_A
_geom_hbond_site_symmetry_A
_geom_hbond_distance_DH
_geom_hbond_distance_HA
_geom_hbond_distance_DA
_geom_hbond_angle_DHA
_geom_hbond_publ_flag
N2 H2A O100 2_676 0.90 2.59 3.314(14) 138 yes
N2 H2A O103 2_676 0.90 2.07 2.940(14) 163 yes
N2 H2B O38 . 0.90 2.26 3.115(13) 157 yes
O2W H2WA O57 2_666 0.85 2.44 2.919(17) 117 yes
N3 H3C O103 2_676 0.90 2.48 2.994(14) 117 yes
O2W H2WB O6W . 0.85 2.04 2.86(3) 162 yes
N4 H4D O1W . 0.90 2.06 2.939(18) 167 yes
O3W H3WA O102 2_676 0.85 2.16 3.000(18) 172 yes
O4W H4WA O12 2_566 0.85 2.14 2.983(18) 173 yes
N7 H7D O5W . 0.90 2.11 3.010(17) 176 yes
O4W H4WB O42 . 0.85 2.05 2.891(16) 173 yes
N5 H8A O102 . 0.89 1.86 2.740(15) 170 yes
N5 H8B O45 2_666 0.89 2.23 3.076(13) 158 yes
N5 H8B O57 2_666 0.89 2.54 3.166(14) 128 yes
N5 H8C O2W . 0.89 2.05 2.881(17) 155 yes
N8 H8E O7W . 0.90 2.23 3.07(2) 154 yes
N9 H9C O63 2_676 0.90 2.12 3.023(13) 175 yes
N9 H9D O49 2_666 0.90 2.20 3.088(13) 170 yes
C3 H3A O29 . 0.97 2.49 3.417(17) 160 yes
C4 H4B O10 . 0.97 2.47 3.396(18) 160 yes
C11 H11A O33 2_666 0.97 2.52 3.376(17) 147 yes
C12 H12A O25 2_666 0.97 2.51 3.297(16) 139 yes

loop_
_geom_torsion_atom_site_label_1
_geom_torsion_atom_site_label_2
_geom_torsion_atom_site_label_3
_geom_torsion_atom_site_label_4
_geom_torsion_site_symmetry_3
_geom_torsion_site_symmetry_4
_geom_torsion
_geom_torsion_publ_flag
O11 W1 O37 W4 . . -48.8(14) no
O50 W1 O37 W4 . . -52.5(8) no
O10 W1 O11 W16 . . 178.4(4) no
O37 W1 O11 W16 . . -7.4(11) no
O50 W1 O11 W16 . . -3.5(4) no
O3 W1 O50 P2 . . 128.3(5) no
O11 W1 O50 P2 . . -139.8(5) no
O37 W1 O50 P2 . . 38.7(5) no
O2 W1 O11 W16 . . -85.0(5) no
O10 W1 O2 W18 . . -131.8(10) no
O11 W1 O2 W18 . . 127.6(10) no
O37 W1 O2 W18 . . -30.0(10) no
O50 W1 O2 W18 . . 54.8(10) no
O11 W1 O50 W16 . . 2.4(3) no
O2 W1 O37 W4 . . 29.7(8) no
O2 W1 O50 P2 . . -47.3(5) no
O3 W1 O11 W16 . . 79.1(5) no
O10 W1 O37 W4 . . 125.3(8) no
O2 W1 O50 W16 . . 94.9(3) no
O3 W1 O50 W16 . . -89.5(3) no
O3 W1 O37 W4 . . -135.4(9) no
O37 W1 O50 W16 . . -179.1(3) no
O23 W2 O44 W5 . . 29.0(9) no
O52 W2 O44 W5 . . 131.4(9) no
O20 W2 O28 P1 . . -128.0(5) no
O44 W2 O24 W11 . . 86.4(4) no
O23 W2 O28 P1 . . -37.5(5) no
O24 W2 O44 W5 . . -129.1(9) no
O28 W2 O44 W5 . . -56.0(9) no
O23 W2 O28 W11 . . -179.7(2) no
O44 W2 O23 W10 . . -32.1(9) no
O52 W2 O23 W10 . . -128.6(9) no
O28 W2 O23 W10 . . 50.0(9) no
O20 W2 O24 W11 . . -76.9(5) no
O24 W2 O28 P1 . . 138.9(5) no
O44 W2 O28 P1 . . 47.8(5) no
O24 W2 O28 W11 . . -3.3(3) no
O20 W2 O28 W11 . . 89.9(3) no
O24 W2 O23 W10 . . 41.1(13) no
O44 W2 O28 W11 . . -94.3(3) no
O20 W2 O23 W10 . . 132.2(9) no
O52 W2 O24 W11 . . -176.2(4) no
O28 W2 O24 W11 . . 4.7(4) no
O23 W2 O24 W11 . . 14.0(10) no
O59 W3 O7 W8 . . -6.6(11) no
O9 W3 O7 W8 . . 177.2(4) no
O27 W3 O6 W17 . . 58.3(11) no
O7 W3 O27 W8 . . 2.3(3) no
O27 W3 O7 W8 . . -3.4(4) no
O59 W3 O6 W17 . . -27.2(11) no
O7 W3 O27 P1 . . -139.6(5) no
O6 W3 O27 P1 . . -46.9(5) no
O9 W3 O59 W15 . . 126.4(8) no
O27 W3 O59 W15 . . -53.0(8) no
O6 W3 O59 W15 . . 27.9(8) no
O6 W3 O7 W8 . . -83.5(5) no
O7 W3 O6 W17 . . 130.7(11) no
O9 W3 O6 W17 . . -128.3(11) no
O4 W3 O27 W8 . . -90.9(3) no
O4 W3 O27 P1 . . 127.2(5) no
O59 W3 O27 P1 . . 39.2(5) no
O6 W3 O27 W8 . . 95.0(3) no
O59 W3 O27 W8 . . -179.0(3) no
O4 W3 O7 W8 . . 77.8(5) no
O7 W3 O59 W15 . . -49.8(13) no
O4 W3 O59 W15 . . -134.9(8) no
O35 W4 O36 P2 . . 48.0(5) no
O46 W4 O36 P2 . . -127.3(5) no
O22 W4 O36 P2 . . 140.8(5) no
O36 W4 O22 W14 . . 2.3(4) no
O46 W4 O22 W14 . . -79.4(5) no
O46 W4 O37 W1 . . 135.0(9) no
O38 W4 O35 W18 . . 131.5(9) no
O38 W4 O37 W1 . . -127.8(8) no
O37 W4 O36 P2 . . -38.6(5) no
O37 W4 O22 W14 . . 3.8(11) no
O35 W4 O37 W1 . . -29.8(9) no
O46 W4 O36 W14 . . 90.3(3) no
O35 W4 O36 W14 . . -94.4(3) no
O37 W4 O35 W18 . . 28.8(9) no
O37 W4 O36 W14 . . 179.0(3) no
O38 W4 O22 W14 . . -176.9(4) no
O22 W4 O37 W1 . . 51.5(14) no
O22 W4 O36 W14 . . -1.6(3) no
O36 W4 O35 W18 . . -56.8(9) no
O36 W4 O37 W1 . . 52.9(8) no
O35 W4 O22 W14 . . 84.3(5) no
O22 W4 O35 W18 . . -129.6(9) no
O45 W5 O39 W13 . . 178.5(3) no
O45 W5 O40 W13 . . -6.9(10) no
O39 W5 O40 W13 . . -1.1(3) no
O43 W5 O40 W13 . . 170.9(4) no
O57 W5 O40 W13 . . 71.0(4) no
O44 W5 O40 W13 . . -85.8(4) no
O39 W5 O45 W10 . . -58.3(8) no
O57 W5 O44 W2 . . 46.8(14) no
O40 W5 O45 W10 . . -52.7(13) no
O57 W5 O45 W10 . . -130.5(8) no
O40 W5 O39 W13 . . 0.8(2) no
O44 W5 O39 W13 . . 91.8(3) no
O45 W5 O57 W17 . . 86.9(5) no
O57 W5 O39 W13 . . -91.9(3) no
O43 W5 O44 W2 . . -128.8(9) no
O45 W5 O44 W2 . . -28.7(9) no
O43 W5 O45 W10 . . 129.5(8) no
O44 W5 O45 W10 . . 26.9(8) no
O44 W5 O57 W17 . . 11.7(12) no
O40 W5 O57 W17 . . -71.1(5) no
O44 W5 O39 P1 . . -42.7(5) no
O45 W5 O39 P1 . . 44.0(5) no
O40 W5 O44 W2 . . 129.2(9) no
O39 W5 O44 W2 . . 55.8(9) no
O45 W5 O39 W17 . . -91.1(3) no
O43 W5 O57 W17 . . -172.7(5) no
O57 W5 O39 P1 . . 133.6(5) no
O44 W5 O39 W17 . . -177.8(3) no
O40 W5 O39 P1 . . -133.8(5) no
O40 W5 O39 W17 . . 91.1(3) no
O39 W5 O57 W17 . . 2.3(4) no
O57 W5 O39 W17 . . -1.6(3) no
O18 W6 O33 W12 . . 87.4(5) no
O18 W6 O47 W14 . . -29.2(9) no
O33 W6 O47 W14 . . 52.6(14) no
O33 W6 O65 W12 . . -3.2(3) no
O18 W6 O65 W12 . . -95.7(3) no
O47 W6 O65 P2 . . -39.6(5) no
O21 W6 O65 P2 . . -128.5(5) no
O18 W6 O65 P2 . . 47.2(5) no
O21 W6 O65 W12 . . 88.7(3) no
O65 W6 O47 W14 . . 54.3(8) no
O33 W6 O18 W9 . . -124.0(9) no
O65 W6 O18 W9 . . -51.0(8) no
O47 W6 O33 W12 . . 6.5(11) no
O21 W6 O33 W12 . . -77.1(5) no
O51 W6 O33 W12 . . -175.1(5) no
O33 W6 O65 P2 . . 139.7(5) no
O47 W6 O18 W9 . . 33.8(9) no
O47 W6 O65 W12 . . 177.6(3) no
O51 W6 O47 W14 . . -125.9(8) no
O21 W6 O47 W14 . . 136.4(9) no
O65 W6 O33 W12 . . 4.7(4) no
O51 W6 O18 W9 . . 135.2(9) no
O34 W7 O13 W18 . . 0.0(4) no
O14 W7 O13 W18 . . 73.7(5) no
O13 W7 O34 W9 . . 90.1(3) no
O30 W7 O13 W18 . . -5.4(11) no
O1 W7 O34 W18 . . 91.0(3) no
O34 W7 O30 W12 . . -56.4(10) no
O13 W7 O34 P2 . . -135.5(5) no
O13 W7 O14 W9 . . -72.5(5) no
O30 W7 O34 W9 . . -92.0(3) no
O1 W7 O14 W9 . . 4.1(11) no
O66 W7 O30 W12 . . 129.2(10) no
O66 W7 O13 W18 . . 174.2(5) no
O30 W7 O34 W18 . . 177.9(3) no
O34 W7 O14 W9 . . 0.6(4) no
O1 W7 O13 W18 . . -83.0(4) no
O1 W7 O34 P2 . . -44.5(5) no
O30 W7 O14 W9 . . 85.2(5) no
O1 W7 O34 W9 . . -178.9(3) no
O30 W7 O34 P2 . . 42.4(5) no
O14 W7 O1 W16 . . 58.2(12) no
O13 W7 O1 W16 . . 134.0(8) no
O14 W7 O34 W18 . . -90.4(3) no
O66 W7 O1 W16 . . -125.6(8) no
O66 W7 O14 W9 . . -172.1(5) no
O14 W7 O34 W9 . . -0.4(3) no
O14 W7 O34 P2 . . 134.1(5) no
O30 W7 O1 W16 . . -23.7(8) no
O14 W7 O30 W12 . . -129.4(10) no
O13 W7 O34 W18 . . 0.0(2) no
O1 W7 O30 W12 . . 26.9(10) no
O13 W7 O30 W12 . . -51.2(16) no
O34 W7 O1 W16 . . 61.6(8) no
O5 W8 O27 P1 . . 47.2(5) no
O7 W8 O27 W3 . . -2.3(2) no
O5 W8 O27 W3 . . -93.7(3) no
O29 W8 O27 P1 . . -40.1(5) no
O29 W8 O27 W3 . . 179.0(3) no
O27 W8 O5 W13 . . -56.8(9) no
O7 W8 O27 P1 . . 138.6(5) no
O29 W8 O5 W13 . . 26.9(9) no
O8 W8 O29 W11 . . -124.8(9) no
O8 W8 O5 W13 . . 129.7(9) no
O7 W8 O5 W13 . . -130.6(9) no
O8 W8 O7 W3 . . -176.9(5) no
O3 W8 O27 W3 . . 90.1(3) no
O3 W8 O29 W11 . . 137.9(9) no
O27 W8 O29 W11 . . 54.7(9) no
O5 W8 O29 W11 . . -28.2(9) no
O5 W8 O7 W3 . . 85.9(5) no
O29 W8 O7 W3 . . 6.7(11) no
O27 W8 O7 W3 . . 3.4(4) no
O3 W8 O7 W3 . . -79.2(5) no
O3 W8 O27 P1 . . -129.1(5) no
O7 W8 O29 W11 . . 51.6(14) no
O15 W9 O18 W6 . . 36.7(15) no
O16 W9 O17 W14 . . 129.6(9) no
O34 W9 O17 W14 . . -55.5(8) no
O18 W9 O34 P2 . . -41.8(5) no
O15 W9 O34 P2 . . 132.5(5) no
O16 W9 O14 W7 . . 174.0(5) no
O18 W9 O17 W14 . . 29.9(9) no
O14 W9 O34 P2 . . -133.4(5) no
O15 W9 O17 W14 . . -128.4(9) no
O17 W9 O34 P2 . . 43.0(5) no
O15 W9 O14 W7 . . 71.8(5) no
O15 W9 O34 W18 . . -3.1(3) no
O17 W9 O34 W18 . . -92.6(3) no
O16 W9 O18 W6 . . -133.0(9) no
O18 W9 O34 W18 . . -177.5(3) no
O14 W9 O17 W14 . . -46.6(14) no
O17 W9 O18 W6 . . -33.7(9) no
O18 W9 O14 W7 . . -85.2(5) no
O14 W9 O34 W7 . . 0.4(3) no
O18 W9 O34 W7 . . 91.9(3) no
O17 W9 O15 W18 . . 88.8(5) no
O34 W9 O18 W6 . . 50.5(8) no
O34 W9 O14 W7 . . -0.6(4) no
O14 W9 O18 W6 . . 123.7(9) no
O15 W9 O34 W7 . . -93.7(3) no
O14 W9 O34 W18 . . 91.0(3) no
O17 W9 O34 W7 . . 176.7(3) no
O17 W9 O14 W7 . . -9.8(12) no
O34 W9 O15 W18 . . 4.7(4) no
O18 W9 O15 W18 . . 19.1(12) no
O16 W9 O15 W18 . . -171.3(5) no
O14 W9 O15 W18 . . -68.2(5) no
O45 W10 O23 W2 . . 31.9(9) no
O54 W10 O45 W5 . . -128.7(8) no
O21 W10 O23 W2 . . -132.8(9) no
O26 W10 O45 W5 . . 58.4(8) no
O26 W10 O23 W2 . . -50.0(9) no
O21 W10 O25 W15 . . 79.0(4) no
O21 W10 O26 P1 . . 127.3(5) no
O25 W10 O23 W2 . . -42.4(13) no
O23 W10 O45 W5 . . -27.0(8) no
O25 W10 O45 W5 . . 132.0(8) no
O45 W10 O26 P1 . . -48.6(5) no
O54 W10 O23 W2 . . 127.4(9) no
O25 W10 O26 P1 . . -139.7(5) no
O23 W10 O26 P1 . . 37.3(5) no
O23 W10 O26 W15 . . 179.3(2) no
O25 W10 O26 W15 . . 2.2(3) no
O45 W10 O26 W15 . . 93.4(2) no
O45 W10 O25 W15 . . -84.8(4) no
O23 W10 O25 W15 . . -11.1(11) no
O54 W10 O25 W15 . . 179.0(4) no
O21 W10 O26 W15 . . -90.8(3) no
O26 W10 O25 W15 . . -3.2(4) no
O55 W11 O29 W8 . . 27.3(9) no
O46 W11 O29 W8 . . -137.0(9) no
O24 W11 O29 W8 . . -49.1(14) no
O60 W11 O29 W8 . . 123.9(9) no
O60 W11 O55 W13 . . -128.5(11) no
O28 W11 O29 W8 . . -54.6(9) no
O29 W11 O28 P1 . . 38.8(5) no
O29 W11 O24 W2 . . -10.5(11) no
O55 W11 O24 W2 . . -86.1(5) no
O28 W11 O24 W2 . . -4.8(4) no
O24 W11 O28 W2 . . 3.3(3) no
O24 W11 O55 W13 . . 131.8(11) no
O29 W11 O28 W2 . . -178.9(3) no
O46 W11 O28 W2 . . -89.4(3) no
O46 W11 O28 P1 . . 128.4(5) no
O29 W11 O55 W13 . . -26.3(11) no
O55 W11 O28 P1 . . -47.1(5) no
O60 W11 O24 W2 . . 176.5(4) no
O46 W11 O24 W2 . . 77.0(5) no
O24 W11 O28 P1 . . -139.0(5) no
O28 W11 O55 W13 . . 58.1(11) no
O55 W11 O28 W2 . . 95.1(3) no
O48 W12 O65 P2 . . 37.4(5) no
O30 W12 O33 W6 . . -85.9(5) no
O48 W12 O33 W6 . . -13.4(11) no
O33 W12 O65 W6 . . 3.1(3) no
O32 W12 O33 W6 . . 177.7(5) no
O65 W12 O33 W6 . . -4.7(4) no
O32 W12 O48 W16 . . 127.9(10) no
O30 W12 O65 P2 . . -48.4(5) no
O31 W12 O65 W6 . . -89.4(3) no
O33 W12 O65 P2 . . -139.3(5) no
O30 W12 O65 W6 . . 93.9(3) no
O65 W12 O30 W7 . . 56.7(10) no
O31 W12 O33 W6 . . 78.5(5) no
O65 W12 O48 W16 . . -49.3(10) no
O33 W12 O30 W7 . . 129.8(10) no
O48 W12 O65 W6 . . 179.8(3) no
O31 W12 O48 W16 . . -132.9(10) no
O30 W12 O48 W16 . . 32.2(10) no
O33 W12 O48 W16 . . -40.9(16) no
O32 W12 O30 W7 . . -131.2(10) no
O48 W12 O30 W7 . . -28.6(10) no
O31 W12 O65 P2 . . 128.2(5) no
O56 W13 O40 W5 . . -174.0(4) no
O39 W13 O41 W17 . . -2.4(4) no
O56 W13 O55 W11 . . 127.8(11) no
O41 W13 O40 W5 . . -71.4(4) no
O39 W13 O40 W5 . . 1.1(3) no
O55 W13 O39 P1 . . 42.7(5) no
O56 W13 O5 W8 . . -127.5(9) no
O40 W13 O5 W8 . . 50.9(15) no
O5 W13 O39 W5 . . -178.2(3) no
O40 W13 O41 W17 . . 70.8(4) no
O40 W13 O39 W5 . . -0.8(2) no
O41 W13 O39 W5 . . 92.9(3) no
O39 W13 O5 W8 . . 57.2(9) no
O5 W13 O41 W17 . . -86.9(4) no
O41 W13 O55 W11 . . -47.3(16) no
O41 W13 O5 W8 . . 130.2(9) no
O40 W13 O39 P1 . . 133.4(5) no
O41 W13 O39 P1 . . -132.9(5) no
O5 W13 O39 P1 . . -44.1(5) no
O40 W13 O55 W11 . . -131.2(11) no
O55 W13 O40 W5 . . 84.6(4) no
O39 W13 O55 W11 . . -57.7(11) no
O56 W13 O41 W17 . . 171.8(5) no
O55 W13 O41 W17 . . -13.1(11) no
O55 W13 O5 W8 . . -26.6(9) no
O41 W13 O39 W17 . . 1.6(3) no
O5 W13 O55 W11 . . 26.7(11) no
O55 W13 O39 W5 . . -91.5(3) no
O5 W13 O40 W5 . . 7.7(10) no
O40 W13 O39 W17 . . -92.1(3) no
O55 W13 O39 W17 . . 177.1(3) no
O5 W13 O39 W17 . . 90.4(3) no
O22 W14 O17 W9 . . 128.6(9) no
O17 W14 O36 P2 . . -48.4(5) no
O36 W14 O17 W9 . . 56.3(8) no
O20 W14 O22 W4 . . 79.1(5) no
O17 W14 O22 W4 . . -84.2(5) no
O19 W14 O22 W4 . . 176.9(4) no
O47 W14 O36 P2 . . 39.3(5) no
O47 W14 O22 W4 . . -2.4(11) no
O17 W14 O47 W6 . . 28.0(9) no
O47 W14 O36 W4 . . -178.4(3) no
O47 W14 O17 W9 . . -28.9(9) no
O20 W14 O36 P2 . . 127.5(5) no
O22 W14 O36 P2 . . -140.7(5) no
O36 W14 O22 W4 . . -2.3(4) no
O20 W14 O47 W6 . . -136.2(9) no
O22 W14 O47 W6 . . -54.5(14) no
O36 W14 O47 W6 . . -54.5(8) no
O22 W14 O36 W4 . . 1.6(3) no
O19 W14 O47 W6 . . 126.3(8) no
O17 W14 O36 W4 . . 94.0(3) no
O20 W14 O36 W4 . . -90.2(3) no
O19 W14 O17 W9 . . -130.7(9) no
O31 W15 O26 P1 . . -129.6(5) no
O59 W15 O25 W10 . . 1.8(12) no
O25 W15 O26 P1 . . 139.6(5) no
O58 W15 O25 W10 . . 85.2(5) no
O59 W15 O58 W17 . . 25.6(10) no
O31 W15 O25 W10 . . -79.0(5) no
O58 W15 O26 W10 . . -93.8(3) no
O49 W15 O25 W10 . . -175.8(4) no
O26 W15 O59 W3 . . 53.5(8) no
O49 W15 O58 W17 . . 127.6(10) no
O25 W15 O26 W10 . . -2.2(3) no
O25 W15 O59 W3 . . 54.8(14) no
O58 W15 O26 P1 . . 48.0(5) no
O26 W15 O25 W10 . . 3.2(4) no
O26 W15 O58 W17 . . -59.9(10) no
O59 W15 O26 P1 . . -40.9(5) no
O31 W15 O26 W10 . . 88.6(3) no
O49 W15 O59 W3 . . -127.5(8) no
O25 W15 O58 W17 . . -133.6(10) no
O59 W15 O26 W10 . . 177.3(3) no
O31 W15 O59 W3 . . 135.7(8) no
O58 W15 O59 W3 . . -28.7(8) no
O48 W16 O50 W1 . . 179.5(3) no
O4 W16 O50 W1 . . 90.2(3) no
O11 W16 O50 W1 . . -2.4(2) no
O12 W16 O1 W7 . . 127.9(8) no
O50 W16 O1 W7 . . -61.4(8) no
O11 W16 O1 W7 . . -133.9(8) no
O50 W16 O11 W1 . . 3.5(4) no
O48 W16 O1 W7 . . 24.0(8) no
O50 W16 O48 W12 . . 49.9(10) no
O11 W16 O48 W12 . . 45.4(15) no
O4 W16 O48 W12 . . 132.6(10) no
O1 W16 O48 W12 . . -31.0(10) no
O1 W16 O50 P2 . . 47.8(5) no
O1 W16 O50 W1 . . -94.7(3) no
O12 W16 O11 W1 . . -178.8(5) no
O12 W16 O48 W12 . . -127.4(10) no
O48 W16 O50 P2 . . -38.1(5) no
O11 W16 O50 P2 . . 140.1(5) no
O48 W16 O11 W1 . . 8.2(11) no
O4 W16 O50 P2 . . -127.4(5) no
O1 W16 O11 W1 . . 83.7(5) no
O4 W16 O11 W1 . . -78.7(5) no
O57 W17 O39 W5 . . 1.5(3) no
O41 W17 O39 W13 . . -1.6(3) no
O41 W17 O6 W3 . . -131.3(11) no
O6 W17 O39 W5 . . 176.2(3) no
O6 W17 O39 W13 . . -93.3(3) no
O57 W17 O58 W15 . . 132.3(10) no
O58 W17 O39 W5 . . 90.6(3) no
O39 W17 O6 W3 . . -57.8(11) no
O41 W17 O39 W5 . . -92.1(3) no
O42 W17 O6 W3 . . 125.7(11) no
O6 W17 O58 W15 . . -23.9(10) no
O58 W17 O39 P1 . . -44.4(5) no
O6 W17 O57 W5 . . -14.9(11) no
O41 W17 O58 W15 . . 53.6(15) no
O6 W17 O41 W13 . . 85.6(5) no
O39 W17 O41 W13 . . 2.3(4) no
O58 W17 O6 W3 . . 26.0(11) no
O42 W17 O57 W5 . . 173.5(5) no
O57 W17 O39 P1 . . -133.4(5) no
O41 W17 O39 P1 . . 133.0(5) no
O39 W17 O58 W15 . . 60.1(10) no
O42 W17 O58 W15 . . -127.1(10) no
O39 W17 O57 W5 . . -2.3(4) no
O41 W17 O57 W5 . . 70.9(5) no
O57 W17 O6 W3 . . -45.8(16) no
O6 W17 O39 P1 . . 41.3(5) no
O58 W17 O39 W13 . . -178.9(3) no
O57 W17 O39 W13 . . 92.1(3) no
O58 W17 O41 W13 . . 9.0(11) no
O57 W17 O41 W13 . . -69.3(5) no
O58 W17 O57 W5 . . -86.3(5) no
O42 W17 O41 W13 . . -170.2(5) no
O15 W18 O13 W7 . . -72.7(5) no
O53 W18 O35 W4 . . -128.9(9) no
O2 W18 O15 W9 . . -19.1(11) no
O53 W18 O2 W1 . . 130.2(10) no
O13 W18 O15 W9 . . 68.8(5) no
O34 W18 O2 W1 . . -54.1(10) no
O15 W18 O34 W9 . . 3.1(3) no
O34 W18 O35 W4 . . 56.0(9) no
O35 W18 O2 W1 . . 29.6(10) no
O34 W18 O15 W9 . . -4.7(4) no
O35 W18 O15 W9 . . -88.4(5) no
O35 W18 O34 W9 . . 92.3(3) no
O13 W18 O35 W4 . . 51.2(14) no
O15 W18 O35 W4 . . 129.0(9) no
O15 W18 O34 P2 . . -132.5(6) no
O35 W18 O34 P2 . . -43.3(5) no
O13 W18 O2 W1 . . -127.5(10) no
O15 W18 O2 W1 . . -40.3(16) no
O2 W18 O34 W9 . . 177.3(3) no
O2 W18 O34 P2 . . 41.7(5) no
O13 W18 O34 P2 . . 134.7(5) no
O53 W18 O13 W7 . . -174.9(5) no
O2 W18 O35 W4 . . -28.5(9) no
O2 W18 O34 W7 . . -93.0(3) no
O13 W18 O34 W7 . . 0.0(3) no
O15 W18 O34 W7 . . 92.9(3) no
O34 W18 O13 W7 . . 0.0(4) no
O35 W18 O13 W7 . . 5.0(10) no
O2 W18 O13 W7 . . 83.3(4) no
O53 W18 O15 W9 . . 170.5(5) no
O35 W18 O34 W7 . . -178.0(3) no
O13 W18 O34 W9 . . -89.8(3) no
O61 Co2 O62 C2 . . 2.9(9) no
O62 Co2 O61 C1 . . -0.8(8) no
N1 Co2 O61 C1 . . 175.6(9) no
N2 Co2 O61 C1 . . 89.8(9) no
O62 Co2 N2 C3 . . -178.4(8) no
N1 Co2 N2 C3 . . 6.6(8) no
N3 Co2 N2 C3 . . -88.1(9) no
O62 Co2 N3 C5 . . -101.3(9) no
N1 Co2 N3 C5 . . 82.0(9) no
O61 Co2 N4 C6 . . 158.7(9) no
N3 Co2 N4 C6 . . -17.4(9) no
N1 Co2 N4 C6 . . -112.0(9) no
N4 Co2 N3 C5 . . -11.3(9) no
N2 Co2 N3 C5 . . 168.1(9) no
N2 Co2 O62 C2 . . -86.8(9) no
N3 Co2 O62 C2 . . 179.5(9) no
N4 Co2 O62 C2 . . 94.6(9) no
N2 Co2 N1 C4 . . 17.5(9) no
O61 Co2 N2 C3 . . 95.8(8) no
N4 Co2 N1 C4 . . -164.0(9) no
O62 Co2 N4 C6 . . 72.9(9) no
N3 Co2 N1 C4 . . 110.9(9) no
O61 Co2 N1 C4 . . -72.3(9) no
N4 Co2 O61 C1 . . -90.7(9) no
N10 Co1 O101 C14 . . 175.4(9) no
O100 Co1 N7 C9 . . 77.1(8) no
O101 Co1 N7 C9 . . 162.7(8) no
N8 Co1 N7 C9 . . -13.5(8) no
N10 Co1 N8 C10 . . 79.1(8) no
N7 Co1 N10 C12 . . -162.6(7) no
O101 Co1 N10 C12 . . -69.7(7) no
N7 Co1 N8 C10 . . -13.9(8) no
N10 Co1 N7 C9 . . -108.6(8) no
N9 Co1 N8 C10 . . 165.2(8) no
N8 Co1 N10 C12 . . 111.6(7) no
N9 Co1 O101 C14 . . 89.4(9) no
O100 Co1 N9 C11 . . -179.9(8) no
O101 Co1 N9 C11 . . 94.5(8) no
N9 Co1 N10 C12 . . 21.5(7) no
O100 Co1 N8 C10 . . -103.7(8) no
O101 Co1 O100 C13 . . 2.6(8) no
N8 Co1 N9 C11 . . -89.3(8) no
N10 Co1 N9 C11 . . 6.1(8) no
N7 Co1 O101 C14 . . -91.3(9) no
N7 Co1 O100 C13 . . 95.6(8) no
N9 Co1 O100 C13 . . -88.5(8) no
O100 Co1 O101 C14 . . -1.6(8) no
N8 Co1 O100 C13 . . -178.9(8) no
O39 P1 O27 W8 . . -62.9(5) no
O39 P1 O26 W10 . . 65.1(6) no
O28 P1 O27 W8 . . 53.8(5) no
O28 P1 O26 W10 . . -52.0(6) no
O39 P1 O27 W3 . . 64.8(5) no
O27 P1 O26 W15 . . 53.9(5) no
O27 P1 O26 W10 . . -177.5(4) no
O27 P1 O28 W11 . . -52.8(5) no
O26 P1 O27 W8 . . 179.9(4) no
O26 P1 O28 W11 . . -178.7(4) no
O27 P1 O39 W5 . . 179.1(4) no
O27 P1 O28 W2 . . 178.2(4) no
O39 P1 O28 W2 . . -64.8(5) no
O26 P1 O39 W13 . . 179.8(4) no
O27 P1 O39 W13 . . 59.5(5) no
O39 P1 O28 W11 . . 64.1(5) no
O26 P1 O28 W2 . . 52.3(5) no
O26 P1 O39 W5 . . -60.6(5) no
O39 P1 O26 W15 . . -63.5(5) no
O26 P1 O27 W3 . . -52.5(5) no
O28 P1 O27 W3 . . -178.5(4) no
O28 P1 O26 W15 . . 179.4(4) no
O28 P1 O39 W13 . . -59.8(6) no
O26 P1 O39 W17 . . 60.2(6) no
O28 P1 O39 W17 . . -179.4(4) no
O27 P1 O39 W17 . . -60.1(5) no
O28 P1 O39 W5 . . 59.8(5) no
O65 P2 O34 W18 . . -179.4(4) no
O65 P2 O34 W9 . . 59.9(5) no
O50 P2 O34 W18 . . -59.4(6) no
O36 P2 O34 W18 . . 60.6(5) no
O36 P2 O65 W6 . . 52.2(5) no
O65 P2 O50 W1 . . -178.7(4) no
O34 P2 O65 W6 . . -64.3(5) no
O50 P2 O34 W9 . . 179.9(4) no
O50 P2 O65 W12 . . -51.9(5) no
O34 P2 O50 W16 . . -64.8(6) no
O36 P2 O50 W16 . . 178.9(4) no
O65 P2 O50 W16 . . 52.3(5) no
O50 P2 O65 W6 . . 178.8(4) no
O36 P2 O50 W1 . . -52.0(5) no
O36 P2 O65 W12 . . -178.5(4) no
O36 P2 O34 W7 . . -179.0(4) no
O50 P2 O34 W7 . . 61.1(6) no
O36 P2 O34 W9 . . -60.2(5) no
O50 P2 O36 W4 . . 52.0(5) no
O65 P2 O36 W4 . . 178.5(4) no
O34 P2 O36 W14 . . 64.8(5) no
O50 P2 O36 W14 . . -178.6(4) no
O65 P2 O36 W14 . . -52.1(5) no
O34 P2 O65 W12 . . 65.0(5) no
O34 P2 O50 W1 . . 64.3(5) no
O65 P2 O34 W7 . . -58.9(5) no
O34 P2 O36 W4 . . -64.6(5) no
Co2 O61 C1 O64 . . -178.3(11) no
Co2 O61 C1 C2 . . -1.0(13) no
Co2 O62 C2 C1 . . -4.0(13) no
Co2 O62 C2 O63 . . 175.1(11) no
Co1 O100 C13 O103 . . 175.6(10) no
Co1 O100 C13 C14 . . -2.9(12) no
Co1 O101 C14 O102 . . -177.1(11) no
Co1 O101 C14 C13 . . 0.5(13) no
Co2 N1 C4 C3 . . -37.8(13) no
Co2 N2 C3 C4 . . -29.1(13) no
Co2 N3 C5 C6 . . 36.7(12) no
Co2 N4 C6 C5 . . 42.1(13) no
Co1 N7 C9 C10 . . 37.0(12) no
Co1 N8 C10 C9 . . 38.1(11) no
Co1 N9 C11 C12 . . -32.5(12) no
Co1 N10 C12 C11 . . -45.3(11) no
O61 C1 C2 O62 . . 3.4(16) no
O64 C1 C2 O62 . . -179.3(12) no
O64 C1 C2 O63 . . 2(2) no
O61 C1 C2 O63 . . -175.8(12) no
N2 C3 C4 N1 . . 43.2(15) no
N3 C5 C6 N4 . . -50.8(14) no
N7 C9 C10 N8 . . -48.6(13) no
N9 C11 C12 N10 . . 50.9(13) no
O100 C13 C14 O101 . . 1.7(16) no
O103 C13 C14 O102 . . 0.9(19) no
O100 C13 C14 O102 . . 179.4(11) no
O103 C13 C14 O101 . . -176.9(12) no
N5 C7 C7 N5 2_767 2_767 180.0(10) no

loop_
_platon_squeeze_void_nr
_platon_squeeze_void_average_x
_platon_squeeze_void_average_y
_platon_squeeze_void_average_z
_platon_squeeze_void_volume
_platon_squeeze_void_count_electrons
1 0.000 0.000 0.000 622.2 56.6
